data_1576790
loop_
_publ_author_name
'Luevano, Makayla R.'
'Stennett, Cary R.'
'Ma, Eric'
'Ziller, Joseph W.'
'Furche, Filipp'
'Evans, William J.'

_publ_section_title
;
 Unexpected dispersion-stabilized tris(terphenylthiolate) complexes,
 Ln(SAr <sup><i>i</i>Pr6</sup>)<sub>3</sub>, arising from two-electron
 reduction by Ln(SAr <sup><i>i</i>Pr6</sup>)<sub>2</sub> [Ar
 <sup><i>i</i>Pr6</sup> =
 C<sub>6</sub>H<sub>3</sub>-2,6-(C<sub>6</sub>H<sub>2</sub>-2,6,4-
 <sup><i>i</i></sup> Pr<sub>3</sub>)<sub>2</sub>].
;
_journal_issue 16
_journal_name_full 'Chemical science'
_journal_page_first 8160
_journal_page_last 8167
_journal_paper_doi 10.1039/d6sc00248j
_journal_volume 17
_journal_year 2026
_chemical_formula_moiety 'C108 H147 Nd S3'
_chemical_formula_sum 'C108 H147 Nd S3'
_chemical_formula_weight 1685.67
_chemical_melting_point ?
_chemical_properties_physical Air-sensitive,Moisture-sensitive,Oxygen-sensitive
_space_group_crystal_system triclinic
_space_group_IT_number 2
_space_group_name_Hall '-P 1'
_space_group_name_H-M_alt 'P -1'
_atom_sites_solution_hydrogens geom
_atom_sites_solution_primary direct
_atom_sites_solution_secondary difmap
_audit_creation_date 2025-12-19
_audit_creation_method
;
Olex2 1.5
(compiled 2025.07.13 svn.rb7424aed for OlexSys, GUI svn.r7314)

D. Kratzert, I. Krossing, (2018), J. Appl. Cryst. 51, 928-934.

Dolomanov, O.V., Bourhis, L.J., Gildea, R.J, Howard, J.A.K. & Puschmann, H.
 (2009), J. Appl. Cryst. 42, 339-341.

Kratzert, D., Holstein, J.J. & Krossing, I. (2015). J. Appl. Cryst. 48, 933-938.

Sheldrick, G.M. (2008). Acta Cryst. A64, 112-122.

Sheldrick, G.M. (2015). Acta Cryst. A71, 3-8.
;
_audit_update_record
;
2025-12-19 deposited with the CCDC.	2026-02-23 downloaded from the CCDC.
;
_cell_angle_alpha 77.9490(10)
_cell_angle_beta 81.4490(10)
_cell_angle_gamma 83.2760(10)
_cell_formula_units_Z 2
_cell_length_a 14.1230(2)
_cell_length_b 18.5883(3)
_cell_length_c 21.7952(3)
_cell_measurement_reflns_used 8393
_cell_measurement_temperature 93.15
_cell_measurement_theta_max 72.09
_cell_measurement_theta_min 2.44
_cell_volume 5511.49(14)
_computing_cell_refinement 'Bruker SAINT 8.34a, 2013'
_computing_data_collection 'Bruker APEX2 2014.11-0, 2014'
_computing_data_reduction 'Bruker SAINT 8.34a, 2013'
_computing_molecular_graphics 'Olex2 1.5 (Dolomanov et al., 2009)'
_computing_publication_material 'Olex2 1.5 (Dolomanov et al., 2009)'
_computing_structure_refinement 'SHELXL-2014/7 (Sheldrick, 2014)'
_computing_structure_solution 'Bruker SHELXTL 2014/4 (XT)'
_diffrn_ambient_temperature 93.15
_diffrn_measured_fraction_theta_full 0.965
_diffrn_measured_fraction_theta_max 0.958
_diffrn_measurement_device_type 'Bruker APEX-II CCD'
_diffrn_measurement_method '\f and \w scans'
_diffrn_radiation_type CuK\a
_diffrn_radiation_wavelength 1.54178
_diffrn_reflns_av_R_equivalents 0.0993
_diffrn_reflns_av_unetI/netI 0.0787
_diffrn_reflns_Laue_measured_fraction_full 0.965
_diffrn_reflns_Laue_measured_fraction_max 0.958
_diffrn_reflns_limit_h_max 17
_diffrn_reflns_limit_h_min -17
_diffrn_reflns_limit_k_max 22
_diffrn_reflns_limit_k_min -22
_diffrn_reflns_limit_l_max 26
_diffrn_reflns_limit_l_min -26
_diffrn_reflns_number 102450
_diffrn_reflns_point_group_measured_fraction_full 0.965
_diffrn_reflns_point_group_measured_fraction_max 0.958
_diffrn_reflns_theta_full 67.679
_diffrn_reflns_theta_max 72.235
_diffrn_reflns_theta_min 2.440
_diffrn_source 'Bruker IuS'
_diffrn_source_current 0.65
_diffrn_source_power 0.0290745
_diffrn_source_voltage 44.73
_diffrn_standards_number 0
_exptl_absorpt_coefficient_mu 4.410
_exptl_absorpt_correction_T_max 0.7536
_exptl_absorpt_correction_T_min 0.5711
_exptl_absorpt_correction_type multi-scan
_exptl_absorpt_process_details
;
SADABS-2016/2 (Bruker,2016/2) was used for absorption correction.
wR2(int) was 0.1020 before and 0.0801 after correction.
The Ratio of minimum to maximum transmission is 0.7578.
The \l/2 correction factor is Not present.
;
_exptl_crystal_colour green
_exptl_crystal_colour_primary green
_exptl_crystal_density_diffrn 1.016
_exptl_crystal_density_meas ?
_exptl_crystal_density_method 'not measured'
_exptl_crystal_description plate
_exptl_crystal_F_000 1806
_exptl_crystal_recrystallization_method 'Re-crystallisation from solvent: diethyl ether'
_exptl_crystal_size_max 0.237
_exptl_crystal_size_mid 0.133
_exptl_crystal_size_min 0.064
_refine_diff_density_max 0.936
_refine_diff_density_min -1.448
_refine_diff_density_rms 0.083
_refine_ls_extinction_method none
_refine_ls_goodness_of_fit_ref 1.052
_refine_ls_hydrogen_treatment constr
_refine_ls_matrix_type full
_refine_ls_number_parameters 1133
_refine_ls_number_reflns 20853
_refine_ls_number_restraints 108
_refine_ls_restrained_S_all 1.052
_refine_ls_R_factor_all 0.0734
_refine_ls_R_factor_gt 0.0552
_refine_ls_shift/su_max 0.002
_refine_ls_shift/su_mean 0.000
_refine_ls_structure_factor_coef Fsqd
_refine_ls_weighting_details 'w=1/[\s^2^(Fo^2^)+(0.0732P)^2^+3.1447P] where P=(Fo^2^+2Fc^2^)/3'
_refine_ls_weighting_scheme calc
_refine_ls_wR_factor_gt 0.1362
_refine_ls_wR_factor_ref 0.1458
_reflns_Friedel_coverage 0.000
_reflns_number_gt 16651
_reflns_number_total 20853
_reflns_threshold_expression 'I > 2\s(I)'
_cod_data_source_file d6sc00248j2.cif
_cod_data_source_block mrl50
_cod_depositor_comments
;
The following automatic conversions were performed:

data item '_chemical_melting_point' value 'not measured' was changed
to '?' -- the value is undefined or not given.

data item '_exptl_crystal_density_meas' value 'not measured' was
changed to '?' -- the value is perceived as not measured.

Automatic conversion script
Id: cif_fix_values 8170 2020-07-09 18:12:32Z antanas 

 Adding full bibliography for 1576785--1576790.cif.
;
_cod_original_sg_symbol_H-M P-1
_cod_database_code 1576790
_shelx_space_group_comment
;
The symmetry employed for this shelxl refinement is uniquely defined
by the following loop, which should always be used as a source of
symmetry information in preference to the above space-group names.
They are only intended as comments.
;
_shelx_estimated_absorpt_t_max 0.766
_shelx_estimated_absorpt_t_min 0.421
_olex2_refinement_description
;
1. Fixed Uiso
 At 1.2 times of:
  All C(H) groups, All C(H,H) groups
 At 1.5 times of:
  All C(H,H,H) groups
2. Uiso/Uaniso restraints and constraints
C85 \\sim C86 \\sim C86A \\sim C87 \\sim C87A: within 2A with sigma of 0.005
and sigma for terminal atoms of 0.01 within 2A
C32 \\sim C112: within 2A with sigma of 0.01 and sigma for terminal atoms of
0.02 within 2A
C103 \\sim C104 \\sim C105 \\sim C109 \\sim C110 \\sim C111: within 2A with
sigma of 0.01 and sigma for terminal atoms of 0.02 within 2A
3. Others
 Fixed Sof: C28(0.7) H28(0.7) C28A(0.3) H28A(0.3) C29(0.7) H29A(0.7) H29B(0.7)
 H29C(0.7) C29A(0.3) H29D(0.3) H29E(0.3) H29F(0.3) C30(0.7) H30A(0.7) H30B(0.7)
 H30C(0.7) C30A(0.3) H30D(0.3) H30E(0.3) H30F(0.3) H31(0.5) H31A(0.5) C32(0.5)
 H32A(0.5) H32B(0.5) H32C(0.5) H85(0.6) H85A(0.4) C86(0.6) H86A(0.6) H86B(0.6)
 H86C(0.6) C86A(0.4) H86D(0.4) H86E(0.4) H86F(0.4) C87(0.6) H87A(0.6) H87B(0.6)
 H87C(0.6) C87A(0.4) H87D(0.4) H87E(0.4) H87F(0.4) C103(0.6) H103(0.6)
 C104(0.6) H10G(0.6) H10H(0.6) H10I(0.6) C105(0.4) H10J(0.4) H10K(0.4)
 H10L(0.4) C109(0.4) H109(0.4) C110(0.4) H11A(0.4) H11B(0.4) H11C(0.4)
 C111(0.6) H11D(0.6) H11E(0.6) H11F(0.6) C112(0.5) H11G(0.5) H11H(0.5) H11I(0.5)
4.a Ternary CH refined with riding coordinates:
 C13(H13), C16(H16), C19(H19), C28(H28), C28A(H28A), C31(H31), C31(H31A),
 C34(H34), C49(H49), C52(H52), C55(H55), C64(H64), C67(H67), C70(H70), C85(H85),
  C85(H85A), C88(H88), C91(H91), C100(H100), C103(H103), C106(H106), C109(H109)
4.b Aromatic/amide H refined with riding coordinates:
 C3(H3), C4(H4), C5(H5), C9(H9), C11(H11), C24(H24), C26(H26), C39(H39),
 C40(H40), C41(H41), C45(H45), C47(H47), C60(H60), C62(H62), C75(H75), C76(H76),
  C77(H77), C81(H81), C83(H83), C96(H96), C98(H98)
4.c Idealised Me refined as rotating group:
 C14(H14A,H14B,H14C), C15(H15A,H15B,H15C), C17(H17A,H17B,H17C), C18(H18A,H18B,
 H18C), C20(H20A,H20B,H20C), C21(H21A,H21B,H21C), C29(H29A,H29B,H29C),
 C29A(H29D,H29E,H29F), C30(H30A,H30B,H30C), C30A(H30D,H30E,H30F), C32(H32A,H32B,
 H32C), C33(H33A,H33B,H33C), C35(H35A,H35B,H35C), C36(H36A,H36B,H36C), C50(H50A,
 H50B,H50C), C51(H51A,H51B,H51C), C53(H53A,H53B,H53C), C54(H54A,H54B,H54C),
 C56(H56A,H56B,H56C), C57(H57A,H57B,H57C), C65(H65A,H65B,H65C), C66(H66A,H66B,
 H66C), C68(H68A,H68B,H68C), C69(H69A,H69B,H69C), C71(H71A,H71B,H71C), C72(H72A,
 H72B,H72C), C86(H86A,H86B,H86C), C86A(H86D,H86E,H86F), C87(H87A,H87B,H87C),
 C87A(H87D,H87E,H87F), C89(H89A,H89B,H89C), C90(H90A,H90B,H90C), C92(H92A,H92B,
 H92C), C93(H93A,H93B,H93C), C101(H10A,H10B,H10C), C102(H10D,H10E,H10F),
 C104(H10G,H10H,H10I), C105(H10J,H10K,H10L), C107(H10M,H10N,H10O), C108(H10P,
 H10Q,H10R), C110(H11A,H11B,H11C), C111(H11D,H11E,H11F), C112(H11G,H11H,H11I)
;
_smtbx_masks_void_probe_radius 1.2
_smtbx_masks_void_truncation_radius 1.2
_olex2_submission_special_instructions 'No special instructions were received'

loop_
_space_group_symop_operation_xyz
'x, y, z'
'-x, -y, -z'

loop_
_atom_site_label
_atom_site_type_symbol
_atom_site_fract_x
_atom_site_fract_y
_atom_site_fract_z
_atom_site_U_iso_or_equiv
_atom_site_adp_type
_atom_site_occupancy
_atom_site_site_symmetry_order
_atom_site_calc_flag
_atom_site_refinement_flags_posn
_atom_site_refinement_flags_adp
_atom_site_refinement_flags_occupancy
_atom_site_disorder_assembly
_atom_site_disorder_group
Nd1 Nd 0.65589(2) 0.31964(2) 0.78327(2) 0.02518(7) Uani 1 1 d . . . . .
S1 S 0.76313(7) 0.18634(6) 0.82265(5) 0.0311(2) Uani 1 1 d . . . . .
S2 S 0.46281(6) 0.32945(6) 0.82493(4) 0.0283(2) Uani 1 1 d . . . . .
S3 S 0.69887(7) 0.43769(5) 0.68508(4) 0.0272(2) Uani 1 1 d . . . . .
C1 C 0.8112(3) 0.1763(2) 0.89470(19) 0.0321(9) Uani 1 1 d . . . . .
C2 C 0.7969(3) 0.2338(2) 0.9286(2) 0.0333(9) Uani 1 1 d . . . . .
C3 C 0.8344(3) 0.2286(3) 0.9844(2) 0.0384(10) Uani 1 1 d . . . . .
H3 H 0.824100 0.269058 1.005723 0.046 Uiso 1 1 calc R U . . .
C4 C 0.8870(4) 0.1645(3) 1.0092(2) 0.0472(12) Uani 1 1 d . . . . .
H4 H 0.913430 0.160606 1.047533 0.057 Uiso 1 1 calc R U . . .
C5 C 0.9007(4) 0.1069(3) 0.9780(2) 0.0469(12) Uani 1 1 d . . . . .
H5 H 0.935911 0.062681 0.995776 0.056 Uiso 1 1 calc R U . . .
C6 C 0.8646(3) 0.1105(2) 0.9206(2) 0.0376(10) Uani 1 1 d . . . . .
C7 C 0.7406(3) 0.3034(2) 0.90227(18) 0.0275(8) Uani 1 1 d . . . . .
C8 C 0.6426(3) 0.3186(2) 0.92271(18) 0.0311(9) Uani 1 1 d . . . . .
C9 C 0.5972(3) 0.3874(2) 0.89894(18) 0.0304(9) Uani 1 1 d . . . . .
H9 H 0.530685 0.397132 0.912602 0.037 Uiso 1 1 calc R U . . .
C10 C 0.6443(3) 0.4423(2) 0.85628(18) 0.0274(8) Uani 1 1 d . . . . .
C11 C 0.7411(3) 0.4256(2) 0.83411(17) 0.0238(8) Uani 1 1 d . . . . .
H11 H 0.773906 0.461377 0.803254 0.029 Uiso 1 1 calc R U . . .
C12 C 0.7905(3) 0.3576(2) 0.85623(17) 0.0252(8) Uani 1 1 d . . . . .
C13 C 0.5813(4) 0.2688(3) 0.9744(2) 0.0437(11) Uani 1 1 d . . . . .
H13 H 0.513535 0.282691 0.965150 0.052 Uiso 1 1 calc R U . . .
C14 C 0.5848(5) 0.2901(4) 1.0380(2) 0.0623(16) Uani 1 1 d . . . . .
H14A H 0.540195 0.262200 1.070553 0.094 Uiso 1 1 calc R U . . .
H14B H 0.566215 0.343133 1.034756 0.094 Uiso 1 1 calc R U . . .
H14C H 0.650203 0.278754 1.049352 0.094 Uiso 1 1 calc R U . . .
C15 C 0.5971(4) 0.1866(3) 0.9786(3) 0.0600(15) Uani 1 1 d . . . . .
H15A H 0.654525 0.167379 0.999173 0.090 Uiso 1 1 calc R U . . .
H15B H 0.605988 0.175612 0.935939 0.090 Uiso 1 1 calc R U . . .
H15C H 0.541113 0.163342 1.003389 0.090 Uiso 1 1 calc R U . . .
C16 C 0.5952(3) 0.5200(2) 0.8376(2) 0.0336(9) Uani 1 1 d . . . . .
H16 H 0.638764 0.548186 0.802780 0.040 Uiso 1 1 calc R U . . .
C17 C 0.5828(4) 0.5585(3) 0.8939(2) 0.0490(12) Uani 1 1 d . . . . .
H17A H 0.538877 0.532669 0.928345 0.073 Uiso 1 1 calc R U . . .
H17B H 0.556319 0.609748 0.881230 0.073 Uiso 1 1 calc R U . . .
H17C H 0.645441 0.557972 0.908396 0.073 Uiso 1 1 calc R U . . .
C18 C 0.4991(4) 0.5216(3) 0.8138(3) 0.0491(13) Uani 1 1 d . . . . .
H18A H 0.508224 0.498791 0.776447 0.074 Uiso 1 1 calc R U . . .
H18B H 0.471976 0.572888 0.802631 0.074 Uiso 1 1 calc R U . . .
H18C H 0.454921 0.494141 0.847111 0.074 Uiso 1 1 calc R U . . .
C19 C 0.8963(3) 0.3426(2) 0.83403(18) 0.0278(8) Uani 1 1 d . . . . .
H19 H 0.911959 0.287794 0.842136 0.033 Uiso 1 1 calc R U . . .
C20 C 0.9568(3) 0.3748(3) 0.8729(2) 0.0377(10) Uani 1 1 d . . . . .
H20A H 0.938733 0.427961 0.868813 0.056 Uiso 1 1 calc R U . . .
H20B H 1.025080 0.366457 0.857181 0.056 Uiso 1 1 calc R U . . .
H20C H 0.945169 0.350601 0.917443 0.056 Uiso 1 1 calc R U . . .
C21 C 0.9233(3) 0.3717(3) 0.7636(2) 0.0351(10) Uani 1 1 d . . . . .
H21A H 0.880475 0.354022 0.739562 0.053 Uiso 1 1 calc R U . . .
H21B H 0.989948 0.353879 0.750766 0.053 Uiso 1 1 calc R U . . .
H21C H 0.916886 0.425773 0.755171 0.053 Uiso 1 1 calc R U . . .
C22 C 0.8878(3) 0.0434(3) 0.8910(2) 0.0406(11) Uani 1 1 d . . . . .
C23 C 0.9803(4) 0.0288(3) 0.8613(3) 0.0560(14) Uani 1 1 d . . . . .
C24 C 1.0030(5) -0.0376(3) 0.8389(3) 0.0647(17) Uani 1 1 d . . . . .
H24 H 1.065900 -0.047671 0.818394 0.078 Uiso 1 1 calc R U . . .
C25 C 0.9366(5) -0.0889(3) 0.8458(3) 0.0611(16) Uani 1 1 d . . . . .
C26 C 0.8466(5) -0.0731(3) 0.8758(3) 0.0541(13) Uani 1 1 d . . . . .
H26 H 0.800784 -0.108134 0.880937 0.065 Uiso 1 1 calc R U . . .
C27 C 0.8185(4) -0.0083(2) 0.8993(2) 0.0421(11) Uani 1 1 d . . . . .
C28 C 1.0572(7) 0.0837(5) 0.8594(5) 0.045(2) Uani 0.7 1 d . . P A 1
H28 H 1.043135 0.104737 0.898797 0.054 Uiso 0.7 1 calc R U P A 1
C28A C 1.0513(16) 0.0848(10) 0.8282(10) 0.040(5) Uani 0.3 1 d . . P A 2
H28A H 1.017044 0.134413 0.831256 0.048 Uiso 0.3 1 calc R U P A 2
C29 C 1.1618(8) 0.0512(7) 0.8537(5) 0.068(3) Uani 0.7 1 d . . P A 1
H29A H 1.179798 0.037275 0.812307 0.102 Uiso 0.7 1 calc R U P A 1
H29B H 1.169383 0.007427 0.887164 0.102 Uiso 0.7 1 calc R U P A 1
H29C H 1.203376 0.088070 0.858038 0.102 Uiso 0.7 1 calc R U P A 1
C29A C 1.1250(16) 0.0710(15) 0.8751(13) 0.063(7) Uani 0.3 1 d . . P A 2
H29D H 1.155720 0.020584 0.877960 0.095 Uiso 0.3 1 calc R U P A 2
H29E H 1.092528 0.077435 0.916879 0.095 Uiso 0.3 1 calc R U P A 2
H29F H 1.173889 0.106270 0.860641 0.095 Uiso 0.3 1 calc R U P A 2
C30 C 1.0408(5) 0.1449(4) 0.8040(3) 0.0494(18) Uani 0.7 1 d . . P A 1
H30A H 1.085562 0.182445 0.800932 0.074 Uiso 0.7 1 calc R U P A 1
H30B H 0.974608 0.167397 0.809817 0.074 Uiso 0.7 1 calc R U P A 1
H30C H 1.051648 0.124961 0.765090 0.074 Uiso 0.7 1 calc R U P A 1
C30A C 1.0949(16) 0.0912(10) 0.7675(10) 0.064(5) Uani 0.3 1 d . . P A 2
H30D H 1.077297 0.140552 0.743581 0.096 Uiso 0.3 1 calc R U P A 2
H30E H 1.073954 0.053838 0.748016 0.096 Uiso 0.3 1 calc R U P A 2
H30F H 1.164771 0.083897 0.767331 0.096 Uiso 0.3 1 calc R U P A 2
C31 C 0.9630(7) -0.1596(3) 0.8185(3) 0.087(3) Uani 1 1 d . . . . .
H31 H 0.902017 -0.184519 0.829066 0.105 Uiso 0.5 1 calc R U P B 1
H31A H 1.033043 -0.160323 0.821701 0.105 Uiso 0.5 1 calc R U P C 2
C32 C 0.9497(14) -0.2247(8) 0.8699(8) 0.083(5) Uani 0.5 1 d . U P D 2
H32A H 0.971078 -0.215714 0.908187 0.125 Uiso 0.5 1 calc R U P D 2
H32B H 0.987665 -0.268013 0.857096 0.125 Uiso 0.5 1 calc R U P D 2
H32C H 0.881573 -0.233778 0.878540 0.125 Uiso 0.5 1 calc R U P D 2
C33 C 0.9769(7) -0.1444(4) 0.7505(4) 0.098(3) Uani 1 1 d . . . . .
H33A H 0.915897 -0.124101 0.734741 0.147 Uiso 1 1 calc R U . . .
H33B H 0.999403 -0.190240 0.735277 0.147 Uiso 1 1 calc R U . . .
H33C H 1.024859 -0.108543 0.735138 0.147 Uiso 1 1 calc R U . . .
C34 C 0.7186(4) 0.0057(3) 0.9318(3) 0.0491(12) Uani 1 1 d . . . . .
H34 H 0.698154 0.059255 0.917898 0.059 Uiso 1 1 calc R U . . .
C35 C 0.7153(4) -0.0087(3) 1.0036(3) 0.0599(15) Uani 1 1 d . . . . .
H35A H 0.649681 0.003406 1.022811 0.090 Uiso 1 1 calc R U . . .
H35B H 0.759116 0.022118 1.014910 0.090 Uiso 1 1 calc R U . . .
H35C H 0.734986 -0.060895 1.019061 0.090 Uiso 1 1 calc R U . . .
C36 C 0.6443(5) -0.0379(3) 0.9146(3) 0.0657(17) Uani 1 1 d . . . . .
H36A H 0.657463 -0.090527 0.932116 0.099 Uiso 1 1 calc R U . . .
H36B H 0.648046 -0.030402 0.868521 0.099 Uiso 1 1 calc R U . . .
H36C H 0.579760 -0.020589 0.932290 0.099 Uiso 1 1 calc R U . . .
C37 C 0.3776(3) 0.3039(2) 0.78330(19) 0.0279(8) Uani 1 1 d . . . . .
C38 C 0.4037(3) 0.2581(2) 0.73826(19) 0.0292(8) Uani 1 1 d . . . . .
C39 C 0.3351(3) 0.2384(2) 0.7074(2) 0.0342(9) Uani 1 1 d . . . . .
H39 H 0.354085 0.207335 0.677437 0.041 Uiso 1 1 calc R U . . .
C40 C 0.2391(3) 0.2632(3) 0.7196(2) 0.0376(10) Uani 1 1 d . . . . .
H40 H 0.192039 0.249714 0.698108 0.045 Uiso 1 1 calc R U . . .
C41 C 0.2136(3) 0.3079(3) 0.7636(2) 0.0368(10) Uani 1 1 d . . . . .
H41 H 0.147671 0.324257 0.772793 0.044 Uiso 1 1 calc R U . . .
C42 C 0.2805(3) 0.3302(2) 0.79528(19) 0.0294(9) Uani 1 1 d . . . . .
C43 C 0.5053(3) 0.2265(2) 0.72563(19) 0.0285(8) Uani 1 1 d . . . . .
C44 C 0.5728(3) 0.2641(2) 0.67872(17) 0.0251(8) Uani 1 1 d . . . . .
C45 C 0.6650(3) 0.2290(2) 0.66732(18) 0.0284(8) Uani 1 1 d . . . . .
H45 H 0.712510 0.255706 0.639032 0.034 Uiso 1 1 calc R U . . .
C46 C 0.6897(3) 0.1560(2) 0.6962(2) 0.0311(9) Uani 1 1 d . . . . .
C47 C 0.6208(3) 0.1200(2) 0.7412(2) 0.0355(10) Uani 1 1 d . . . . .
H47 H 0.636706 0.070861 0.762360 0.043 Uiso 1 1 calc R U . . .
C48 C 0.5298(3) 0.1539(2) 0.7559(2) 0.0346(9) Uani 1 1 d . . . . .
C49 C 0.5471(3) 0.3332(2) 0.62968(19) 0.0310(9) Uani 1 1 d . . . . .
H49 H 0.608360 0.356291 0.612117 0.037 Uiso 1 1 calc R U . . .
C50 C 0.4745(3) 0.3942(2) 0.6513(2) 0.0377(10) Uani 1 1 d . . . . .
H50A H 0.409149 0.379470 0.655338 0.057 Uiso 1 1 calc R U . . .
H50B H 0.480615 0.440236 0.619955 0.057 Uiso 1 1 calc R U . . .
H50C H 0.487586 0.401892 0.692247 0.057 Uiso 1 1 calc R U . . .
C51 C 0.5120(3) 0.3082(3) 0.5753(2) 0.0397(10) Uani 1 1 d . . . . .
H51A H 0.560774 0.272654 0.558736 0.060 Uiso 1 1 calc R U . . .
H51B H 0.500656 0.351054 0.541642 0.060 Uiso 1 1 calc R U . . .
H51C H 0.451994 0.284776 0.590635 0.060 Uiso 1 1 calc R U . . .
C52 C 0.7849(3) 0.1164(3) 0.6751(2) 0.0432(11) Uani 1 1 d . . . . .
H52 H 0.834711 0.152146 0.669081 0.052 Uiso 1 1 calc R U . . .
C53 C 0.8181(4) 0.0478(3) 0.7212(3) 0.0663(18) Uani 1 1 d . . . . .
H53A H 0.817320 0.060147 0.762894 0.099 Uiso 1 1 calc R U . . .
H53B H 0.883498 0.029870 0.705820 0.099 Uiso 1 1 calc R U . . .
H53C H 0.774709 0.009242 0.724713 0.099 Uiso 1 1 calc R U . . .
C54 C 0.7833(5) 0.0965(4) 0.6126(3) 0.080(2) Uani 1 1 d . . . . .
H54A H 0.737851 0.059201 0.617107 0.121 Uiso 1 1 calc R U . . .
H54B H 0.847754 0.076600 0.597148 0.121 Uiso 1 1 calc R U . . .
H54C H 0.763388 0.140619 0.582418 0.121 Uiso 1 1 calc R U . . .
C55 C 0.4563(4) 0.1125(3) 0.8064(3) 0.0520(13) Uani 1 1 d . . . . .
H55 H 0.391496 0.137956 0.798923 0.062 Uiso 1 1 calc R U . . .
C56 C 0.4716(5) 0.1201(3) 0.8715(3) 0.0679(18) Uani 1 1 d . . . . .
H56A H 0.424366 0.093450 0.903035 0.102 Uiso 1 1 calc R U . . .
H56B H 0.463747 0.172444 0.874321 0.102 Uiso 1 1 calc R U . . .
H56C H 0.536604 0.099338 0.879689 0.102 Uiso 1 1 calc R U . . .
C57 C 0.4539(4) 0.0332(3) 0.8002(3) 0.0571(14) Uani 1 1 d . . . . .
H57A H 0.514780 0.005160 0.809971 0.086 Uiso 1 1 calc R U . . .
H57B H 0.444544 0.031839 0.756771 0.086 Uiso 1 1 calc R U . . .
H57C H 0.400785 0.011328 0.829656 0.086 Uiso 1 1 calc R U . . .
C58 C 0.2468(3) 0.3819(2) 0.83964(19) 0.0293(9) Uani 1 1 d . . . . .
C59 C 0.2263(3) 0.4577(2) 0.81471(19) 0.0305(9) Uani 1 1 d . . . . .
C60 C 0.1932(3) 0.5055(2) 0.85639(19) 0.0316(9) Uani 1 1 d . . . . .
H60 H 0.180006 0.556599 0.839804 0.038 Uiso 1 1 calc R U . . .
C61 C 0.1791(3) 0.4804(2) 0.9217(2) 0.0346(9) Uani 1 1 d . . . . .
C62 C 0.1976(3) 0.4055(3) 0.9446(2) 0.0361(10) Uani 1 1 d . . . . .
H62 H 0.187509 0.387710 0.989008 0.043 Uiso 1 1 calc R U . . .
C63 C 0.2304(3) 0.3552(2) 0.9054(2) 0.0330(9) Uani 1 1 d . . . . .
C64 C 0.2369(3) 0.4880(3) 0.7438(2) 0.0343(9) Uani 1 1 d . . . . .
H64 H 0.277806 0.450398 0.722453 0.041 Uiso 1 1 calc R U . . .
C65 C 0.2853(4) 0.5597(3) 0.7250(2) 0.0471(12) Uani 1 1 d . . . . .
H65A H 0.243286 0.599044 0.741468 0.071 Uiso 1 1 calc R U . . .
H65B H 0.297454 0.573242 0.678744 0.071 Uiso 1 1 calc R U . . .
H65C H 0.346384 0.553085 0.742576 0.071 Uiso 1 1 calc R U . . .
C66 C 0.1394(4) 0.4994(4) 0.7194(3) 0.0597(15) Uani 1 1 d . . . . .
H66A H 0.113152 0.451625 0.725104 0.090 Uiso 1 1 calc R U . . .
H66B H 0.147140 0.522264 0.674359 0.090 Uiso 1 1 calc R U . . .
H66C H 0.095372 0.531760 0.743040 0.090 Uiso 1 1 calc R U . . .
C67 C 0.1509(4) 0.5332(3) 0.9675(2) 0.0419(11) Uani 1 1 d . . . . .
H67 H 0.121082 0.504246 1.008336 0.050 Uiso 1 1 calc R U . . .
C68 C 0.2398(4) 0.5621(4) 0.9807(3) 0.0638(17) Uani 1 1 d . . . . .
H68A H 0.270605 0.591070 0.941585 0.096 Uiso 1 1 calc R U . . .
H68B H 0.284600 0.520534 0.996883 0.096 Uiso 1 1 calc R U . . .
H68C H 0.221781 0.593517 1.012334 0.096 Uiso 1 1 calc R U . . .
C69 C 0.0782(4) 0.5963(3) 0.9454(3) 0.0548(15) Uani 1 1 d . . . . .
H69A H 0.106750 0.627586 0.906708 0.082 Uiso 1 1 calc R U . . .
H69B H 0.059488 0.625785 0.978394 0.082 Uiso 1 1 calc R U . . .
H69C H 0.021308 0.576490 0.936782 0.082 Uiso 1 1 calc R U . . .
C70 C 0.2461(3) 0.2739(3) 0.9332(2) 0.0405(11) Uani 1 1 d . . . . .
H70 H 0.291778 0.250606 0.901727 0.049 Uiso 1 1 calc R U . . .
C71 C 0.1520(4) 0.2372(3) 0.9430(3) 0.0569(14) Uani 1 1 d . . . . .
H71A H 0.163114 0.184927 0.962466 0.085 Uiso 1 1 calc R U . . .
H71B H 0.128892 0.241377 0.902070 0.085 Uiso 1 1 calc R U . . .
H71C H 0.103714 0.261807 0.970784 0.085 Uiso 1 1 calc R U . . .
C72 C 0.2913(4) 0.2588(3) 0.9946(2) 0.0509(13) Uani 1 1 d . . . . .
H72A H 0.346380 0.288100 0.989071 0.076 Uiso 1 1 calc R U . . .
H72B H 0.312816 0.206205 1.005562 0.076 Uiso 1 1 calc R U . . .
H72C H 0.243544 0.272498 1.028724 0.076 Uiso 1 1 calc R U . . .
C73 C 0.8020(3) 0.4843(2) 0.64811(17) 0.0259(8) Uani 1 1 d . . . . .
C74 C 0.8666(3) 0.4541(2) 0.60192(17) 0.0274(8) Uani 1 1 d . . . . .
C75 C 0.9518(3) 0.4872(2) 0.57726(18) 0.0305(9) Uani 1 1 d . . . . .
H75 H 0.998344 0.463404 0.550154 0.037 Uiso 1 1 calc R U . . .
C76 C 0.9710(3) 0.5532(2) 0.59078(19) 0.0335(9) Uani 1 1 d . . . . .
H76 H 1.029528 0.574500 0.573751 0.040 Uiso 1 1 calc R U . . .
C77 C 0.9024(3) 0.5867(2) 0.62957(19) 0.0317(9) Uani 1 1 d . . . . .
H77 H 0.911933 0.634102 0.636195 0.038 Uiso 1 1 calc R U . . .
C78 C 0.8188(3) 0.5541(2) 0.66000(18) 0.0289(8) Uani 1 1 d . . . . .
C79 C 0.8473(3) 0.3938(2) 0.56990(18) 0.0277(8) Uani 1 1 d . . . . .
C80 C 0.7803(3) 0.4102(3) 0.52599(18) 0.0327(9) Uani 1 1 d . . . . .
C81 C 0.7697(3) 0.3578(3) 0.49078(19) 0.0330(9) Uani 1 1 d . . . . .
H81 H 0.723023 0.368429 0.462155 0.040 Uiso 1 1 calc R U . . .
C82 C 0.8251(3) 0.2903(3) 0.49616(19) 0.0350(10) Uani 1 1 d . . . . .
C83 C 0.8928(3) 0.2767(3) 0.53802(19) 0.0336(9) Uani 1 1 d . . . . .
H83 H 0.931686 0.231111 0.542275 0.040 Uiso 1 1 calc R U . . .
C84 C 0.9062(3) 0.3274(2) 0.57414(18) 0.0307(9) Uani 1 1 d . . . . .
C85 C 0.7257(3) 0.4861(3) 0.5109(2) 0.0415(10) Uani 1 1 d . U . . .
H85 H 0.740910 0.515150 0.541368 0.050 Uiso 0.6 1 calc R U P E 1
H85A H 0.703883 0.500833 0.552639 0.050 Uiso 0.4 1 calc R U P F 2
C86 C 0.7693(6) 0.5288(4) 0.4391(4) 0.0382(16) Uani 0.6 1 d . U P G 1
H86A H 0.839687 0.524061 0.434973 0.057 Uiso 0.6 1 calc R U P G 1
H86B H 0.745686 0.581226 0.432898 0.057 Uiso 0.6 1 calc R U P G 1
H86C H 0.748221 0.506383 0.407122 0.057 Uiso 0.6 1 calc R U P G 1
C86A C 0.7753(8) 0.5381(7) 0.4780(6) 0.038(2) Uani 0.4 1 d . U P G 2
H86D H 0.822833 0.548214 0.502868 0.056 Uiso 0.4 1 calc R U P G 2
H86E H 0.732409 0.582918 0.466740 0.056 Uiso 0.4 1 calc R U P G 2
H86F H 0.808364 0.522875 0.439320 0.056 Uiso 0.4 1 calc R U P G 2
C87 C 0.6244(6) 0.4937(5) 0.5129(4) 0.0413(17) Uani 0.6 1 d . U P G 1
H87A H 0.605909 0.464731 0.484560 0.062 Uiso 0.6 1 calc R U P G 1
H87B H 0.602397 0.545841 0.499383 0.062 Uiso 0.6 1 calc R U P G 1
H87C H 0.594868 0.475803 0.556231 0.062 Uiso 0.6 1 calc R U P G 1
C87A C 0.6280(8) 0.4749(7) 0.4840(6) 0.031(2) Uani 0.4 1 d . U P G 2
H87D H 0.644127 0.464842 0.441119 0.046 Uiso 0.4 1 calc R U P G 2
H87E H 0.583986 0.519851 0.483116 0.046 Uiso 0.4 1 calc R U P G 2
H87F H 0.597015 0.433202 0.511640 0.046 Uiso 0.4 1 calc R U P G 2
C88 C 0.8172(3) 0.2360(3) 0.4540(2) 0.0413(11) Uani 1 1 d . . . . .
H88 H 0.850902 0.187655 0.472384 0.050 Uiso 1 1 calc R U . . .
C89 C 0.8701(4) 0.2624(3) 0.3883(2) 0.0525(13) Uani 1 1 d . . . . .
H89A H 0.837659 0.309133 0.368483 0.079 Uiso 1 1 calc R U . . .
H89B H 0.870014 0.225249 0.362290 0.079 Uiso 1 1 calc R U . . .
H89C H 0.936500 0.269670 0.391823 0.079 Uiso 1 1 calc R U . . .
C90 C 0.7145(4) 0.2224(4) 0.4503(3) 0.0614(16) Uani 1 1 d . . . . .
H90A H 0.682721 0.204050 0.492897 0.092 Uiso 1 1 calc R U . . .
H90B H 0.714746 0.185766 0.423833 0.092 Uiso 1 1 calc R U . . .
H90C H 0.679786 0.268767 0.431734 0.092 Uiso 1 1 calc R U . . .
C91 C 0.9904(3) 0.3100(2) 0.61271(19) 0.0309(9) Uani 1 1 d . . . . .
H91 H 0.991042 0.351836 0.634924 0.037 Uiso 1 1 calc R U . . .
C92 C 1.0854(3) 0.3046(3) 0.5696(2) 0.0397(10) Uani 1 1 d . . . . .
H92A H 1.090606 0.259791 0.551867 0.060 Uiso 1 1 calc R U . . .
H92B H 1.138821 0.302586 0.594067 0.060 Uiso 1 1 calc R U . . .
H92C H 1.087707 0.347982 0.535180 0.060 Uiso 1 1 calc R U . . .
C93 C 0.9815(3) 0.2390(3) 0.6633(2) 0.0386(10) Uani 1 1 d . . . . .
H93A H 0.981874 0.196872 0.642681 0.058 Uiso 1 1 calc R U . . .
H93B H 0.921212 0.243597 0.691502 0.058 Uiso 1 1 calc R U . . .
H93C H 1.035821 0.231346 0.687850 0.058 Uiso 1 1 calc R U . . .
C94 C 0.7523(3) 0.6027(2) 0.69871(18) 0.0305(9) Uani 1 1 d . . . . .
C95 C 0.6654(3) 0.6363(2) 0.6773(2) 0.0349(9) Uani 1 1 d . . . . .
C96 C 0.6133(4) 0.6901(3) 0.7070(2) 0.0459(12) Uani 1 1 d . . . . .
H96 H 0.553585 0.711216 0.693241 0.055 Uiso 1 1 calc R U . . .
C97 C 0.6447(4) 0.7148(3) 0.7565(3) 0.0532(14) Uani 1 1 d . . . . .
C98 C 0.7295(4) 0.6814(3) 0.7764(2) 0.0464(12) Uani 1 1 d . . . . .
H98 H 0.751698 0.696471 0.810445 0.056 Uiso 1 1 calc R U . . .
C99 C 0.7845(3) 0.6264(2) 0.7491(2) 0.0359(10) Uani 1 1 d . . . . .
C100 C 0.6317(3) 0.6217(2) 0.6181(2) 0.0341(9) Uani 1 1 d . . . . .
H100 H 0.664994 0.573616 0.609578 0.041 Uiso 1 1 calc R U . . .
C101 C 0.6624(5) 0.6823(3) 0.5615(2) 0.0599(15) Uani 1 1 d . . . . .
H10A H 0.631002 0.730232 0.568787 0.090 Uiso 1 1 calc R U . . .
H10B H 0.643439 0.671816 0.523008 0.090 Uiso 1 1 calc R U . . .
H10C H 0.732302 0.683643 0.556518 0.090 Uiso 1 1 calc R U . . .
C102 C 0.5247(4) 0.6165(4) 0.6235(3) 0.0567(14) Uani 1 1 d . . . . .
H10D H 0.504746 0.579269 0.660720 0.085 Uiso 1 1 calc R U . . .
H10E H 0.509559 0.602311 0.585429 0.085 Uiso 1 1 calc R U . . .
H10F H 0.490458 0.664531 0.627779 0.085 Uiso 1 1 calc R U . . .
C103 C 0.5978(11) 0.7841(10) 0.7822(11) 0.065(3) Uani 0.6 1 d . U P H 1
H103 H 0.526402 0.783265 0.787610 0.078 Uiso 0.6 1 calc R U P H 1
C104 C 0.6254(12) 0.8554(9) 0.7346(10) 0.098(4) Uani 0.6 1 d . U P H 1
H10G H 0.692461 0.862961 0.736236 0.147 Uiso 0.6 1 calc R U P H 1
H10H H 0.583457 0.897833 0.745834 0.147 Uiso 0.6 1 calc R U P H 1
H10I H 0.617739 0.850427 0.691812 0.147 Uiso 0.6 1 calc R U P H 1
C105 C 0.614(3) 0.800(2) 0.8291(16) 0.085(6) Uani 0.4 1 d . U P H 2
H10J H 0.646424 0.760828 0.858454 0.128 Uiso 0.4 1 calc R U P H 2
H10K H 0.564397 0.828140 0.853054 0.128 Uiso 0.4 1 calc R U P H 2
H10L H 0.661291 0.832963 0.804443 0.128 Uiso 0.4 1 calc R U P H 2
C106 C 0.8786(3) 0.5971(2) 0.7754(2) 0.0362(10) Uani 1 1 d . . . . .
H106 H 0.904905 0.552254 0.757733 0.043 Uiso 1 1 calc R U . . .
C107 C 0.9533(4) 0.6538(3) 0.7562(3) 0.0562(14) Uani 1 1 d . . . . .
H10M H 0.971701 0.662179 0.710319 0.084 Uiso 1 1 calc R U . . .
H10N H 1.010222 0.635115 0.777545 0.084 Uiso 1 1 calc R U . . .
H10O H 0.925870 0.700384 0.768595 0.084 Uiso 1 1 calc R U . . .
C108 C 0.8647(4) 0.5749(3) 0.8477(2) 0.0424(11) Uani 1 1 d . . . . .
H10P H 0.844566 0.619018 0.866049 0.064 Uiso 1 1 calc R U . . .
H10Q H 0.925480 0.551651 0.862228 0.064 Uiso 1 1 calc R U . . .
H10R H 0.815311 0.540015 0.861069 0.064 Uiso 1 1 calc R U . . .
C109 C 0.571(2) 0.7677(15) 0.7873(18) 0.070(4) Uani 0.4 1 d . U P H 2
H109 H 0.505882 0.750115 0.803262 0.084 Uiso 0.4 1 calc R U P H 2
C110 C 0.5748(15) 0.8460(13) 0.7357(14) 0.084(5) Uani 0.4 1 d . U P H 2
H11A H 0.641981 0.856256 0.721738 0.125 Uiso 0.4 1 calc R U P H 2
H11B H 0.540872 0.886097 0.755512 0.125 Uiso 0.4 1 calc R U P H 2
H11C H 0.544010 0.842323 0.699228 0.125 Uiso 0.4 1 calc R U P H 2
C111 C 0.6289(15) 0.7890(12) 0.8468(8) 0.064(3) Uani 0.6 1 d . U P H 1
H11D H 0.627574 0.740388 0.874905 0.096 Uiso 0.6 1 calc R U P H 1
H11E H 0.584446 0.824906 0.866228 0.096 Uiso 0.6 1 calc R U P H 1
H11F H 0.694149 0.804624 0.839898 0.096 Uiso 0.6 1 calc R U P H 1
C112 C 1.0285(14) -0.2115(8) 0.8488(9) 0.091(5) Uani 0.5 1 d . U P D 1
H11G H 1.091426 -0.191720 0.841776 0.137 Uiso 0.5 1 calc R U P D 1
H11H H 1.034049 -0.256733 0.831596 0.137 Uiso 0.5 1 calc R U P D 1
H11I H 1.006336 -0.222686 0.894229 0.137 Uiso 0.5 1 calc R U P D 1

loop_
_atom_site_aniso_label
_atom_site_aniso_U_11
_atom_site_aniso_U_22
_atom_site_aniso_U_33
_atom_site_aniso_U_23
_atom_site_aniso_U_13
_atom_site_aniso_U_12
Nd1 0.02084(11) 0.03093(12) 0.02392(11) -0.00405(8) -0.00701(8) -0.00004(8)
S1 0.0305(5) 0.0295(5) 0.0352(5) -0.0068(4) -0.0107(4) -0.0008(4)
S2 0.0205(4) 0.0362(5) 0.0296(5) -0.0074(4) -0.0067(4) -0.0016(4)
S3 0.0243(4) 0.0317(5) 0.0260(4) -0.0047(4) -0.0070(4) -0.0004(4)
C1 0.030(2) 0.035(2) 0.030(2) 0.0022(17) -0.0117(18) -0.0019(17)
C2 0.033(2) 0.034(2) 0.033(2) -0.0064(18) -0.0035(19) -0.0040(18)
C3 0.041(2) 0.039(3) 0.036(2) -0.0038(19) -0.015(2) 0.001(2)
C4 0.053(3) 0.046(3) 0.044(3) -0.002(2) -0.022(2) -0.002(2)
C5 0.052(3) 0.038(3) 0.048(3) 0.003(2) -0.020(3) 0.007(2)
C6 0.039(2) 0.033(2) 0.040(2) -0.0024(19) -0.013(2) 0.0000(19)
C7 0.030(2) 0.029(2) 0.0252(18) -0.0062(16) -0.0081(17) -0.0012(16)
C8 0.030(2) 0.042(2) 0.0232(19) -0.0107(17) -0.0012(17) -0.0050(18)
C9 0.0215(19) 0.046(3) 0.0269(19) -0.0176(18) -0.0038(17) 0.0033(17)
C10 0.0232(19) 0.035(2) 0.0265(19) -0.0122(17) -0.0059(16) 0.0001(16)
C11 0.0242(19) 0.0222(19) 0.0269(18) -0.0057(15) -0.0086(16) -0.0016(15)
C12 0.0230(19) 0.033(2) 0.0202(17) -0.0054(15) -0.0070(16) -0.0001(16)
C13 0.041(3) 0.049(3) 0.038(2) -0.003(2) 0.003(2) -0.008(2)
C14 0.075(4) 0.070(4) 0.038(3) -0.013(3) 0.014(3) -0.012(3)
C15 0.060(4) 0.054(3) 0.062(3) -0.008(3) 0.010(3) -0.019(3)
C16 0.030(2) 0.031(2) 0.042(2) -0.0121(19) -0.0096(19) 0.0042(17)
C17 0.050(3) 0.046(3) 0.055(3) -0.024(2) -0.008(3) 0.007(2)
C18 0.043(3) 0.040(3) 0.068(3) -0.011(2) -0.025(3) 0.003(2)
C19 0.0175(18) 0.036(2) 0.030(2) -0.0065(17) -0.0073(17) 0.0012(16)
C20 0.027(2) 0.052(3) 0.036(2) -0.015(2) -0.0088(19) 0.004(2)
C21 0.023(2) 0.048(3) 0.033(2) -0.0066(19) -0.0089(18) 0.0022(18)
C22 0.043(3) 0.031(2) 0.044(3) 0.0009(19) -0.010(2) 0.004(2)
C23 0.051(3) 0.032(3) 0.077(4) -0.001(3) -0.005(3) 0.004(2)
C24 0.073(4) 0.034(3) 0.071(4) 0.002(3) 0.011(3) 0.013(3)
C25 0.092(5) 0.031(3) 0.052(3) 0.002(2) -0.004(3) 0.002(3)
C26 0.072(4) 0.032(3) 0.055(3) -0.002(2) -0.008(3) -0.004(3)
C27 0.055(3) 0.027(2) 0.041(2) 0.0033(19) -0.014(2) -0.001(2)
C28 0.042(5) 0.048(5) 0.042(5) -0.004(4) 0.002(5) -0.003(4)
C28A 0.057(12) 0.022(8) 0.041(10) -0.010(9) -0.021(11) 0.026(7)
C29 0.043(6) 0.089(8) 0.068(7) -0.007(6) -0.017(5) 0.011(5)
C29A 0.027(12) 0.080(17) 0.09(2) -0.027(13) -0.022(12) 0.004(11)
C30 0.043(4) 0.056(5) 0.047(4) -0.001(4) -0.007(3) -0.011(3)
C30A 0.078(14) 0.036(10) 0.079(13) -0.031(9) 0.005(11) 0.009(9)
C31 0.142(7) 0.033(3) 0.071(4) -0.004(3) 0.017(5) 0.004(4)
C32 0.128(13) 0.046(7) 0.086(10) -0.026(7) -0.045(11) 0.016(9)
C33 0.160(8) 0.051(4) 0.092(5) -0.028(4) -0.036(6) 0.008(5)
C34 0.051(3) 0.034(3) 0.058(3) 0.002(2) -0.008(3) -0.003(2)
C35 0.065(4) 0.048(3) 0.058(3) 0.007(3) 0.002(3) -0.012(3)
C36 0.068(4) 0.033(3) 0.093(5) 0.010(3) -0.029(4) -0.009(3)
C37 0.0201(18) 0.029(2) 0.035(2) -0.0044(17) -0.0066(17) -0.0015(15)
C38 0.0235(19) 0.031(2) 0.033(2) -0.0020(17) -0.0056(17) -0.0027(16)
C39 0.031(2) 0.037(2) 0.037(2) -0.0088(19) -0.0059(19) -0.0061(18)
C40 0.026(2) 0.048(3) 0.043(2) -0.011(2) -0.011(2) -0.0097(19)
C41 0.020(2) 0.048(3) 0.043(2) -0.008(2) -0.0101(19) -0.0023(18)
C42 0.0222(19) 0.033(2) 0.032(2) -0.0015(17) -0.0071(17) -0.0019(16)
C43 0.029(2) 0.028(2) 0.030(2) -0.0077(16) -0.0077(17) 0.0003(16)
C44 0.0268(19) 0.028(2) 0.0221(18) -0.0046(15) -0.0071(16) -0.0043(16)
C45 0.026(2) 0.032(2) 0.0271(19) -0.0056(16) -0.0055(17) -0.0025(16)
C46 0.025(2) 0.036(2) 0.034(2) -0.0110(18) -0.0044(18) 0.0018(17)
C47 0.037(2) 0.027(2) 0.038(2) 0.0014(17) -0.005(2) 0.0041(18)
C48 0.033(2) 0.030(2) 0.037(2) 0.0007(18) -0.0004(19) -0.0032(18)
C49 0.026(2) 0.035(2) 0.030(2) 0.0022(17) -0.0122(18) -0.0018(17)
C50 0.037(2) 0.031(2) 0.043(2) 0.0021(19) -0.015(2) 0.0006(18)
C51 0.039(2) 0.050(3) 0.030(2) -0.003(2) -0.010(2) -0.004(2)
C52 0.031(2) 0.035(3) 0.063(3) -0.014(2) -0.004(2) 0.0032(19)
C53 0.064(4) 0.077(4) 0.055(3) -0.026(3) -0.020(3) 0.043(3)
C54 0.098(5) 0.080(5) 0.044(3) -0.009(3) 0.006(3) 0.047(4)
C55 0.042(3) 0.035(3) 0.065(3) 0.010(2) 0.006(3) 0.001(2)
C56 0.091(5) 0.049(3) 0.050(3) 0.002(3) 0.023(3) -0.011(3)
C57 0.045(3) 0.054(3) 0.069(4) 0.003(3) -0.008(3) -0.015(3)
C58 0.0168(18) 0.037(2) 0.034(2) -0.0047(18) -0.0081(17) -0.0003(16)
C59 0.0222(19) 0.036(2) 0.033(2) -0.0026(17) -0.0088(17) -0.0027(16)
C60 0.033(2) 0.031(2) 0.030(2) -0.0053(17) -0.0074(18) 0.0014(17)
C61 0.035(2) 0.039(2) 0.030(2) -0.0058(18) -0.0086(19) 0.0018(19)
C62 0.036(2) 0.042(3) 0.027(2) 0.0001(18) -0.0086(19) 0.0022(19)
C63 0.026(2) 0.038(2) 0.032(2) 0.0018(18) -0.0076(18) 0.0001(17)
C64 0.030(2) 0.040(2) 0.031(2) -0.0024(18) -0.0066(19) -0.0026(18)
C65 0.041(3) 0.055(3) 0.041(3) 0.007(2) -0.011(2) -0.010(2)
C66 0.050(3) 0.087(4) 0.043(3) 0.004(3) -0.022(3) -0.017(3)
C67 0.053(3) 0.040(3) 0.033(2) -0.0074(19) -0.011(2) 0.000(2)
C68 0.062(4) 0.078(4) 0.068(4) -0.041(3) -0.038(3) 0.016(3)
C69 0.054(3) 0.066(4) 0.053(3) -0.033(3) -0.026(3) 0.020(3)
C70 0.037(2) 0.036(3) 0.043(3) 0.003(2) -0.008(2) 0.0042(19)
C71 0.053(3) 0.039(3) 0.076(4) 0.003(3) -0.016(3) -0.005(2)
C72 0.041(3) 0.055(3) 0.047(3) 0.010(2) -0.011(2) 0.004(2)
C73 0.0214(18) 0.033(2) 0.0228(18) -0.0025(16) -0.0088(16) 0.0005(16)
C74 0.0252(19) 0.034(2) 0.0216(18) 0.0007(16) -0.0105(16) 0.0021(16)
C75 0.027(2) 0.039(2) 0.0251(19) -0.0032(17) -0.0086(17) 0.0014(17)
C76 0.030(2) 0.041(2) 0.028(2) -0.0028(18) -0.0037(18) -0.0050(18)
C77 0.032(2) 0.035(2) 0.029(2) -0.0042(17) -0.0084(18) -0.0062(18)
C78 0.028(2) 0.033(2) 0.0261(19) -0.0055(16) -0.0092(17) 0.0002(17)
C79 0.0247(19) 0.034(2) 0.0231(18) -0.0062(16) -0.0007(16) -0.0010(16)
C80 0.027(2) 0.048(3) 0.0232(19) -0.0100(18) -0.0062(17) 0.0052(18)
C81 0.025(2) 0.051(3) 0.0248(19) -0.0097(18) -0.0094(17) 0.0021(18)
C82 0.035(2) 0.045(3) 0.025(2) -0.0064(18) -0.0029(19) -0.0040(19)
C83 0.030(2) 0.039(2) 0.031(2) -0.0059(18) -0.0055(18) 0.0000(18)
C84 0.025(2) 0.042(2) 0.0254(19) -0.0041(17) -0.0080(17) -0.0006(17)
C85 0.041(2) 0.052(3) 0.037(2) -0.0191(19) -0.020(2) 0.015(2)
C86 0.036(4) 0.041(4) 0.037(4) -0.003(3) -0.011(3) -0.002(3)
C86A 0.034(5) 0.039(5) 0.038(5) -0.003(4) -0.011(4) 0.001(4)
C87 0.035(4) 0.042(4) 0.044(4) 0.001(3) -0.012(4) 0.003(3)
C87A 0.030(4) 0.037(5) 0.029(5) -0.009(4) -0.022(4) 0.009(4)
C88 0.043(3) 0.049(3) 0.036(2) -0.016(2) -0.007(2) -0.002(2)
C89 0.062(3) 0.061(3) 0.037(2) -0.019(2) -0.004(3) -0.005(3)
C90 0.055(3) 0.084(4) 0.057(3) -0.033(3) -0.009(3) -0.018(3)
C91 0.026(2) 0.037(2) 0.030(2) -0.0048(17) -0.0084(18) 0.0009(17)
C92 0.030(2) 0.048(3) 0.041(2) -0.009(2) -0.009(2) 0.002(2)
C93 0.036(2) 0.040(3) 0.039(2) 0.002(2) -0.017(2) -0.0029(19)
C94 0.033(2) 0.030(2) 0.0266(19) -0.0036(16) -0.0048(18) -0.0007(17)
C95 0.039(2) 0.034(2) 0.031(2) -0.0055(18) -0.0061(19) 0.0020(19)
C96 0.051(3) 0.044(3) 0.042(3) -0.012(2) -0.015(2) 0.015(2)
C97 0.072(4) 0.039(3) 0.052(3) -0.018(2) -0.022(3) 0.017(3)
C98 0.064(3) 0.041(3) 0.038(2) -0.014(2) -0.019(3) 0.009(2)
C99 0.047(3) 0.026(2) 0.034(2) -0.0020(17) -0.012(2) -0.0024(19)
C100 0.031(2) 0.035(2) 0.036(2) -0.0066(18) -0.0125(19) 0.0041(18)
C101 0.079(4) 0.065(4) 0.038(3) 0.001(2) -0.018(3) -0.022(3)
C102 0.039(3) 0.084(4) 0.048(3) -0.013(3) -0.013(3) -0.002(3)
C103 0.058(7) 0.069(7) 0.085(6) -0.044(6) -0.038(6) 0.016(5)
C104 0.100(10) 0.059(7) 0.142(9) -0.036(7) -0.034(10) 0.021(8)
C105 0.074(11) 0.078(10) 0.107(13) -0.034(11) -0.016(11) 0.014(9)
C106 0.040(2) 0.033(2) 0.040(2) -0.0101(19) -0.013(2) -0.0096(19)
C107 0.061(3) 0.061(4) 0.053(3) -0.009(3) -0.017(3) -0.024(3)
C108 0.052(3) 0.041(3) 0.039(2) -0.012(2) -0.016(2) -0.005(2)
C109 0.075(9) 0.063(8) 0.085(7) -0.049(7) -0.034(8) 0.030(7)
C110 0.077(10) 0.064(9) 0.121(10) -0.042(8) -0.036(10) 0.024(9)
C111 0.061(7) 0.073(8) 0.071(8) -0.040(7) -0.025(6) 0.009(6)
C112 0.137(13) 0.043(7) 0.111(12) -0.041(8) -0.068(12) 0.033(9)

loop_
_atom_type_symbol
_atom_type_description
_atom_type_scat_dispersion_real
_atom_type_scat_dispersion_imag
_atom_type_scat_source
C C 0.0181 0.0091 'International Tables Vol C Tables 4.2.6.8 and 6.1.1.4'
H H 0.0000 0.0000 'International Tables Vol C Tables 4.2.6.8 and 6.1.1.4'
Nd Nd -3.1807 10.9079 'International Tables Vol C Tables 4.2.6.8 and 6.1.1.4'
S S 0.3331 0.5567 'International Tables Vol C Tables 4.2.6.8 and 6.1.1.4'

loop_
_exptl_crystal_face_index_h
_exptl_crystal_face_index_k
_exptl_crystal_face_index_l
_exptl_crystal_face_perp_dist
-1.00 0.00 -1.00 0.0630
1.00 0.00 1.00 0.0460
0.00 0.00 -1.00 0.0780
0.00 0.00 1.00 0.0500
0.00 1.00 2.00 0.0360
0.00 -1.00 -2.00 0.0480
1.00 -1.00 1.00 0.0500
-1.00 1.00 -1.00 0.0620
0.00 -1.00 -1.00 0.0270
0.00 1.00 1.00 0.0320
0.00 2.00 -1.00 0.0750
0.00 -2.00 1.00 0.0600
2.00 -1.00 1.00 0.0370

loop_
_geom_angle_atom_site_label_1
_geom_angle_atom_site_label_2
_geom_angle_atom_site_label_3
_geom_angle
_geom_angle_site_symmetry_1
_geom_angle_site_symmetry_3
_geom_angle_publ_flag
S1 Nd1 C7 63.18(8) . . ?
S1 Nd1 C8 79.67(9) . . ?
S1 Nd1 C9 106.33(8) . . ?
S1 Nd1 C10 119.58(8) . . ?
S1 Nd1 C11 103.75(7) . . ?
S1 Nd1 C12 75.82(8) . . ?
S2 Nd1 S1 117.73(3) . . ?
S2 Nd1 S3 109.97(3) . . ?
S2 Nd1 C7 102.03(8) . . ?
S2 Nd1 C8 75.10(8) . . ?
S2 Nd1 C9 64.47(8) . . ?
S2 Nd1 C10 80.25(8) . . ?
S2 Nd1 C11 107.49(8) . . ?
S2 Nd1 C12 120.31(8) . . ?
S3 Nd1 S1 130.56(3) . . ?
S3 Nd1 C7 119.28(8) . . ?
S3 Nd1 C8 126.43(9) . . ?
S3 Nd1 C9 105.05(9) . . ?
S3 Nd1 C10 79.53(8) . . ?
S3 Nd1 C11 72.13(8) . . ?
S3 Nd1 C12 91.49(8) . . ?
C7 Nd1 C8 27.17(11) . . ?
C7 Nd1 C9 47.55(11) . . ?
C7 Nd1 C10 56.56(11) . . ?
C8 Nd1 C9 26.75(11) . . ?
C8 Nd1 C10 47.91(11) . . ?
C9 Nd1 C10 26.62(11) . . ?
C11 Nd1 C7 49.21(11) . . ?
C11 Nd1 C8 56.56(11) . . ?
C11 Nd1 C9 47.54(11) . . ?
C11 Nd1 C10 27.30(10) . . ?
C12 Nd1 C7 28.35(11) . . ?
C12 Nd1 C8 49.03(11) . . ?
C12 Nd1 C9 56.20(11) . . ?
C12 Nd1 C10 48.88(10) . . ?
C12 Nd1 C11 27.97(10) . . ?
C1 S1 Nd1 116.50(15) . . ?
C37 S2 Nd1 122.07(14) . . ?
C73 S3 Nd1 137.51(12) . . ?
C2 C1 S1 120.6(3) . . ?
C2 C1 C6 117.5(4) . . ?
C6 C1 S1 121.9(3) . . ?
C1 C2 C7 118.4(4) . . ?
C3 C2 C1 122.4(4) . . ?
C3 C2 C7 119.2(4) . . ?
C2 C3 H3 120.1 . . ?
C2 C3 C4 119.8(4) . . ?
C4 C3 H3 120.1 . . ?
C3 C4 H4 120.4 . . ?
C5 C4 C3 119.2(4) . . ?
C5 C4 H4 120.4 . . ?
C4 C5 H5 118.7 . . ?
C4 C5 C6 122.6(4) . . ?
C6 C5 H5 118.7 . . ?
C1 C6 C22 125.0(4) . . ?
C5 C6 C1 118.5(4) . . ?
C5 C6 C22 116.4(4) . . ?
C2 C7 Nd1 121.3(3) . . ?
C8 C7 Nd1 78.5(2) . . ?
C8 C7 C2 122.6(4) . . ?
C8 C7 C12 119.4(4) . . ?
C12 C7 Nd1 72.9(2) . . ?
C12 C7 C2 117.9(4) . . ?
C7 C8 Nd1 74.3(2) . . ?
C7 C8 C13 125.6(4) . . ?
C9 C8 Nd1 76.7(2) . . ?
C9 C8 C7 118.8(4) . . ?
C9 C8 C13 115.3(4) . . ?
C13 C8 Nd1 124.5(3) . . ?
Nd1 C9 H9 119.0 . . ?
C8 C9 Nd1 76.6(2) . . ?
C8 C9 H9 118.4 . . ?
C10 C9 Nd1 76.8(2) . . ?
C10 C9 C8 123.2(4) . . ?
C10 C9 H9 118.4 . . ?
C9 C10 Nd1 76.6(2) . . ?
C9 C10 C11 117.6(4) . . ?
C9 C10 C16 121.5(4) . . ?
C11 C10 Nd1 71.7(2) . . ?
C11 C10 C16 120.8(4) . . ?
C16 C10 Nd1 125.4(2) . . ?
Nd1 C11 H11 114.8 . . ?
C10 C11 Nd1 81.0(2) . . ?
C10 C11 H11 119.1 . . ?
C12 C11 Nd1 75.4(2) . . ?
C12 C11 C10 121.7(4) . . ?
C12 C11 H11 119.1 . . ?
C7 C12 Nd1 78.7(2) . . ?
C7 C12 C19 120.3(4) . . ?
C11 C12 Nd1 76.6(2) . . ?
C11 C12 C7 119.1(4) . . ?
C11 C12 C19 120.6(4) . . ?
C19 C12 Nd1 117.1(2) . . ?
C8 C13 H13 105.4 . . ?
C14 C13 C8 109.0(4) . . ?
C14 C13 H13 105.4 . . ?
C15 C13 C8 118.7(4) . . ?
C15 C13 H13 105.4 . . ?
C15 C13 C14 111.8(5) . . ?
C13 C14 H14A 109.5 . . ?
C13 C14 H14B 109.5 . . ?
C13 C14 H14C 109.5 . . ?
H14A C14 H14B 109.5 . . ?
H14A C14 H14C 109.5 . . ?
H14B C14 H14C 109.5 . . ?
C13 C15 H15A 109.5 . . ?
C13 C15 H15B 109.5 . . ?
C13 C15 H15C 109.5 . . ?
H15A C15 H15B 109.5 . . ?
H15A C15 H15C 109.5 . . ?
H15B C15 H15C 109.5 . . ?
C10 C16 H16 107.8 . . ?
C17 C16 C10 109.0(4) . . ?
C17 C16 H16 107.8 . . ?
C18 C16 C10 114.0(4) . . ?
C18 C16 H16 107.8 . . ?
C18 C16 C17 110.1(4) . . ?
C16 C17 H17A 109.5 . . ?
C16 C17 H17B 109.5 . . ?
C16 C17 H17C 109.5 . . ?
H17A C17 H17B 109.5 . . ?
H17A C17 H17C 109.5 . . ?
H17B C17 H17C 109.5 . . ?
C16 C18 H18A 109.5 . . ?
C16 C18 H18B 109.5 . . ?
C16 C18 H18C 109.5 . . ?
H18A C18 H18B 109.5 . . ?
H18A C18 H18C 109.5 . . ?
H18B C18 H18C 109.5 . . ?
C12 C19 H19 107.7 . . ?
C12 C19 C20 110.0(3) . . ?
C12 C19 C21 113.2(3) . . ?
C20 C19 H19 107.7 . . ?
C21 C19 H19 107.7 . . ?
C21 C19 C20 110.4(4) . . ?
C19 C20 H20A 109.5 . . ?
C19 C20 H20B 109.5 . . ?
C19 C20 H20C 109.5 . . ?
H20A C20 H20B 109.5 . . ?
H20A C20 H20C 109.5 . . ?
H20B C20 H20C 109.5 . . ?
C19 C21 H21A 109.5 . . ?
C19 C21 H21B 109.5 . . ?
C19 C21 H21C 109.5 . . ?
H21A C21 H21B 109.5 . . ?
H21A C21 H21C 109.5 . . ?
H21B C21 H21C 109.5 . . ?
C23 C22 C6 119.6(5) . . ?
C23 C22 C27 120.4(5) . . ?
C27 C22 C6 119.6(4) . . ?
C22 C23 C24 118.7(5) . . ?
C22 C23 C28 118.5(6) . . ?
C22 C23 C28A 127.2(8) . . ?
C24 C23 C28 122.6(6) . . ?
C24 C23 C28A 110.3(8) . . ?
C23 C24 H24 118.9 . . ?
C25 C24 C23 122.1(6) . . ?
C25 C24 H24 118.9 . . ?
C24 C25 C31 120.6(6) . . ?
C26 C25 C24 117.7(5) . . ?
C26 C25 C31 121.7(6) . . ?
C25 C26 H26 118.2 . . ?
C25 C26 C27 123.6(6) . . ?
C27 C26 H26 118.2 . . ?
C22 C27 C34 121.6(4) . . ?
C26 C27 C22 117.4(5) . . ?
C26 C27 C34 121.0(5) . . ?
C23 C28 H28 108.3 . . ?
C29 C28 C23 115.8(8) . . ?
C29 C28 H28 108.3 . . ?
C30 C28 C23 105.2(7) . . ?
C30 C28 H28 108.3 . . ?
C30 C28 C29 110.5(8) . . ?
C23 C28A H28A 105.7 . . ?
C23 C28A C29A 100.8(17) . . ?
C29A C28A H28A 105.7 . . ?
C30A C28A C23 125.9(17) . . ?
C30A C28A H28A 105.7 . . ?
C30A C28A C29A 111(2) . . ?
C28 C29 H29A 109.5 . . ?
C28 C29 H29B 109.5 . . ?
C28 C29 H29C 109.5 . . ?
H29A C29 H29B 109.5 . . ?
H29A C29 H29C 109.5 . . ?
H29B C29 H29C 109.5 . . ?
C28A C29A H29D 109.5 . . ?
C28A C29A H29E 109.5 . . ?
C28A C29A H29F 109.5 . . ?
H29D C29A H29E 109.5 . . ?
H29D C29A H29F 109.5 . . ?
H29E C29A H29F 109.5 . . ?
C28 C30 H30A 109.5 . . ?
C28 C30 H30B 109.5 . . ?
C28 C30 H30C 109.5 . . ?
H30A C30 H30B 109.5 . . ?
H30A C30 H30C 109.5 . . ?
H30B C30 H30C 109.5 . . ?
C28A C30A H30D 109.5 . . ?
C28A C30A H30E 109.5 . . ?
C28A C30A H30F 109.5 . . ?
H30D C30A H30E 109.5 . . ?
H30D C30A H30F 109.5 . . ?
H30E C30A H30F 109.5 . . ?
C25 C31 H31 103.1 . . ?
C25 C31 H31A 93.5 . . ?
C32 C31 C25 109.4(7) . . ?
C32 C31 H31A 93.5 . . ?
C33 C31 C25 112.3(5) . . ?
C33 C31 H31 103.1 . . ?
C33 C31 H31A 93.5 . . ?
C33 C31 C32 137.2(8) . . ?
C112 C31 C25 115.9(8) . . ?
C112 C31 H31 103.1 . . ?
C112 C31 C33 117.0(10) . . ?
C31 C32 H32A 109.5 . . ?
C31 C32 H32B 109.5 . . ?
C31 C32 H32C 109.5 . . ?
H32A C32 H32B 109.5 . . ?
H32A C32 H32C 109.5 . . ?
H32B C32 H32C 109.5 . . ?
C31 C33 H33A 109.5 . . ?
C31 C33 H33B 109.5 . . ?
C31 C33 H33C 109.5 . . ?
H33A C33 H33B 109.5 . . ?
H33A C33 H33C 109.5 . . ?
H33B C33 H33C 109.5 . . ?
C27 C34 H34 107.1 . . ?
C27 C34 C35 112.1(4) . . ?
C27 C34 C36 114.0(5) . . ?
C35 C34 H34 107.1 . . ?
C35 C34 C36 109.2(5) . . ?
C36 C34 H34 107.1 . . ?
C34 C35 H35A 109.5 . . ?
C34 C35 H35B 109.5 . . ?
C34 C35 H35C 109.5 . . ?
H35A C35 H35B 109.5 . . ?
H35A C35 H35C 109.5 . . ?
H35B C35 H35C 109.5 . . ?
C34 C36 H36A 109.5 . . ?
C34 C36 H36B 109.5 . . ?
C34 C36 H36C 109.5 . . ?
H36A C36 H36B 109.5 . . ?
H36A C36 H36C 109.5 . . ?
H36B C36 H36C 109.5 . . ?
C38 C37 S2 122.3(3) . . ?
C42 C37 S2 119.0(3) . . ?
C42 C37 C38 118.6(4) . . ?
C37 C38 C43 120.7(3) . . ?
C39 C38 C37 120.7(4) . . ?
C39 C38 C43 118.5(4) . . ?
C38 C39 H39 119.5 . . ?
C38 C39 C40 121.1(4) . . ?
C40 C39 H39 119.5 . . ?
C39 C40 H40 120.9 . . ?
C41 C40 C39 118.2(4) . . ?
C41 C40 H40 120.9 . . ?
C40 C41 H41 118.6 . . ?
C40 C41 C42 122.8(4) . . ?
C42 C41 H41 118.6 . . ?
C37 C42 C58 122.5(4) . . ?
C41 C42 C37 118.6(4) . . ?
C41 C42 C58 118.9(4) . . ?
C44 C43 C38 121.8(4) . . ?
C48 C43 C38 117.9(4) . . ?
C48 C43 C44 119.8(4) . . ?
C43 C44 C49 124.5(3) . . ?
C45 C44 C43 118.4(4) . . ?
C45 C44 C49 115.8(3) . . ?
C44 C45 H45 118.9 . . ?
C44 C45 C46 122.2(4) . . ?
C46 C45 H45 118.9 . . ?
C45 C46 C52 120.4(4) . . ?
C47 C46 C45 117.7(4) . . ?
C47 C46 C52 121.7(4) . . ?
C46 C47 H47 119.1 . . ?
C48 C47 C46 121.8(4) . . ?
C48 C47 H47 119.1 . . ?
C43 C48 C55 120.0(4) . . ?
C47 C48 C43 119.9(4) . . ?
C47 C48 C55 120.1(4) . . ?
C44 C49 H49 106.8 . . ?
C44 C49 C50 118.7(3) . . ?
C50 C49 H49 106.8 . . ?
C51 C49 C44 108.0(3) . . ?
C51 C49 H49 106.8 . . ?
C51 C49 C50 109.1(3) . . ?
C49 C50 H50A 109.5 . . ?
C49 C50 H50B 109.5 . . ?
C49 C50 H50C 109.5 . . ?
H50A C50 H50B 109.5 . . ?
H50A C50 H50C 109.5 . . ?
H50B C50 H50C 109.5 . . ?
C49 C51 H51A 109.5 . . ?
C49 C51 H51B 109.5 . . ?
C49 C51 H51C 109.5 . . ?
H51A C51 H51B 109.5 . . ?
H51A C51 H51C 109.5 . . ?
H51B C51 H51C 109.5 . . ?
C46 C52 H52 107.0 . . ?
C46 C52 C53 115.8(4) . . ?
C53 C52 H52 107.0 . . ?
C54 C52 C46 110.5(4) . . ?
C54 C52 H52 107.0 . . ?
C54 C52 C53 109.0(4) . . ?
C52 C53 H53A 109.5 . . ?
C52 C53 H53B 109.5 . . ?
C52 C53 H53C 109.5 . . ?
H53A C53 H53B 109.5 . . ?
H53A C53 H53C 109.5 . . ?
H53B C53 H53C 109.5 . . ?
C52 C54 H54A 109.5 . . ?
C52 C54 H54B 109.5 . . ?
C52 C54 H54C 109.5 . . ?
H54A C54 H54B 109.5 . . ?
H54A C54 H54C 109.5 . . ?
H54B C54 H54C 109.5 . . ?
C48 C55 H55 106.6 . . ?
C56 C55 C48 110.5(5) . . ?
C56 C55 H55 106.6 . . ?
C56 C55 C57 113.3(4) . . ?
C57 C55 C48 112.7(4) . . ?
C57 C55 H55 106.6 . . ?
C55 C56 H56A 109.5 . . ?
C55 C56 H56B 109.5 . . ?
C55 C56 H56C 109.5 . . ?
H56A C56 H56B 109.5 . . ?
H56A C56 H56C 109.5 . . ?
H56B C56 H56C 109.5 . . ?
C55 C57 H57A 109.5 . . ?
C55 C57 H57B 109.5 . . ?
C55 C57 H57C 109.5 . . ?
H57A C57 H57B 109.5 . . ?
H57A C57 H57C 109.5 . . ?
H57B C57 H57C 109.5 . . ?
C59 C58 C42 119.2(4) . . ?
C63 C58 C42 120.6(4) . . ?
C63 C58 C59 120.1(4) . . ?
C58 C59 C64 121.8(4) . . ?
C60 C59 C58 118.9(4) . . ?
C60 C59 C64 119.3(4) . . ?
C59 C60 H60 119.1 . . ?
C61 C60 C59 121.8(4) . . ?
C61 C60 H60 119.1 . . ?
C60 C61 C67 121.9(4) . . ?
C62 C61 C60 117.9(4) . . ?
C62 C61 C67 120.1(4) . . ?
C61 C62 H62 118.6 . . ?
C61 C62 C63 122.8(4) . . ?
C63 C62 H62 118.6 . . ?
C58 C63 C70 121.4(4) . . ?
C62 C63 C58 118.4(4) . . ?
C62 C63 C70 120.2(4) . . ?
C59 C64 H64 107.7 . . ?
C59 C64 C66 110.8(4) . . ?
C65 C64 C59 113.1(4) . . ?
C65 C64 H64 107.7 . . ?
C65 C64 C66 109.5(4) . . ?
C66 C64 H64 107.7 . . ?
C64 C65 H65A 109.5 . . ?
C64 C65 H65B 109.5 . . ?
C64 C65 H65C 109.5 . . ?
H65A C65 H65B 109.5 . . ?
H65A C65 H65C 109.5 . . ?
H65B C65 H65C 109.5 . . ?
C64 C66 H66A 109.5 . . ?
C64 C66 H66B 109.5 . . ?
C64 C66 H66C 109.5 . . ?
H66A C66 H66B 109.5 . . ?
H66A C66 H66C 109.5 . . ?
H66B C66 H66C 109.5 . . ?
C61 C67 H67 107.5 . . ?
C68 C67 C61 109.7(4) . . ?
C68 C67 H67 107.5 . . ?
C68 C67 C69 110.7(4) . . ?
C69 C67 C61 113.7(4) . . ?
C69 C67 H67 107.5 . . ?
C67 C68 H68A 109.5 . . ?
C67 C68 H68B 109.5 . . ?
C67 C68 H68C 109.5 . . ?
H68A C68 H68B 109.5 . . ?
H68A C68 H68C 109.5 . . ?
H68B C68 H68C 109.5 . . ?
C67 C69 H69A 109.5 . . ?
C67 C69 H69B 109.5 . . ?
C67 C69 H69C 109.5 . . ?
H69A C69 H69B 109.5 . . ?
H69A C69 H69C 109.5 . . ?
H69B C69 H69C 109.5 . . ?
C63 C70 H70 107.4 . . ?
C63 C70 C71 110.7(4) . . ?
C63 C70 C72 113.0(4) . . ?
C71 C70 H70 107.4 . . ?
C72 C70 H70 107.4 . . ?
C72 C70 C71 110.7(4) . . ?
C70 C71 H71A 109.5 . . ?
C70 C71 H71B 109.5 . . ?
C70 C71 H71C 109.5 . . ?
H71A C71 H71B 109.5 . . ?
H71A C71 H71C 109.5 . . ?
H71B C71 H71C 109.5 . . ?
C70 C72 H72A 109.5 . . ?
C70 C72 H72B 109.5 . . ?
C70 C72 H72C 109.5 . . ?
H72A C72 H72B 109.5 . . ?
H72A C72 H72C 109.5 . . ?
H72B C72 H72C 109.5 . . ?
C74 C73 S3 119.3(3) . . ?
C74 C73 C78 118.1(4) . . ?
C78 C73 S3 122.4(3) . . ?
C73 C74 C79 125.7(4) . . ?
C75 C74 C73 119.1(4) . . ?
C75 C74 C79 114.8(3) . . ?
C74 C75 H75 118.7 . . ?
C76 C75 C74 122.6(4) . . ?
C76 C75 H75 118.7 . . ?
C75 C76 H76 121.2 . . ?
C77 C76 C75 117.6(4) . . ?
C77 C76 H76 121.2 . . ?
C76 C77 H77 118.5 . . ?
C76 C77 C78 122.9(4) . . ?
C78 C77 H77 118.5 . . ?
C73 C78 C94 127.7(4) . . ?
C77 C78 C73 118.9(4) . . ?
C77 C78 C94 113.2(4) . . ?
C80 C79 C74 118.5(4) . . ?
C84 C79 C74 121.2(3) . . ?
C84 C79 C80 119.3(4) . . ?
C79 C80 C85 122.3(4) . . ?
C81 C80 C79 119.1(4) . . ?
C81 C80 C85 118.3(4) . . ?
C80 C81 H81 118.9 . . ?
C82 C81 C80 122.2(4) . . ?
C82 C81 H81 118.9 . . ?
C81 C82 C88 121.3(4) . . ?
C83 C82 C81 117.3(4) . . ?
C83 C82 C88 121.2(4) . . ?
C82 C83 H83 118.7 . . ?
C82 C83 C84 122.6(4) . . ?
C84 C83 H83 118.7 . . ?
C79 C84 C91 123.0(4) . . ?
C83 C84 C79 119.3(4) . . ?
C83 C84 C91 117.5(4) . . ?
C80 C85 H85 106.6 . . ?
C80 C85 H85A 105.5 . . ?
C80 C85 C86 109.0(4) . . ?
C80 C85 C87A 107.2(5) . . ?
C86 C85 H85 106.6 . . ?
C86A C85 C80 115.9(6) . . ?
C86A C85 H85A 105.5 . . ?
C86A C85 C87A 116.1(7) . . ?
C87 C85 C80 120.9(5) . . ?
C87 C85 H85 106.6 . . ?
C87 C85 C86 106.4(5) . . ?
C87A C85 H85A 105.5 . . ?
C85 C86 H86A 109.5 . . ?
C85 C86 H86B 109.5 . . ?
C85 C86 H86C 109.5 . . ?
H86A C86 H86B 109.5 . . ?
H86A C86 H86C 109.5 . . ?
H86B C86 H86C 109.5 . . ?
C85 C86A H86D 109.5 . . ?
C85 C86A H86E 109.5 . . ?
C85 C86A H86F 109.5 . . ?
H86D C86A H86E 109.5 . . ?
H86D C86A H86F 109.5 . . ?
H86E C86A H86F 109.5 . . ?
C85 C87 H87A 109.5 . . ?
C85 C87 H87B 109.5 . . ?
C85 C87 H87C 109.5 . . ?
H87A C87 H87B 109.5 . . ?
H87A C87 H87C 109.5 . . ?
H87B C87 H87C 109.5 . . ?
C85 C87A H87D 109.5 . . ?
C85 C87A H87E 109.5 . . ?
C85 C87A H87F 109.5 . . ?
H87D C87A H87E 109.5 . . ?
H87D C87A H87F 109.5 . . ?
H87E C87A H87F 109.5 . . ?
C82 C88 H88 107.5 . . ?
C82 C88 C89 109.5(4) . . ?
C89 C88 H88 107.5 . . ?
C90 C88 C82 113.7(4) . . ?
C90 C88 H88 107.5 . . ?
C90 C88 C89 111.0(4) . . ?
C88 C89 H89A 109.5 . . ?
C88 C89 H89B 109.5 . . ?
C88 C89 H89C 109.5 . . ?
H89A C89 H89B 109.5 . . ?
H89A C89 H89C 109.5 . . ?
H89B C89 H89C 109.5 . . ?
C88 C90 H90A 109.5 . . ?
C88 C90 H90B 109.5 . . ?
C88 C90 H90C 109.5 . . ?
H90A C90 H90B 109.5 . . ?
H90A C90 H90C 109.5 . . ?
H90B C90 H90C 109.5 . . ?
C84 C91 H91 107.8 . . ?
C84 C91 C92 110.7(3) . . ?
C84 C91 C93 112.6(3) . . ?
C92 C91 H91 107.8 . . ?
C92 C91 C93 110.1(4) . . ?
C93 C91 H91 107.8 . . ?
C91 C92 H92A 109.5 . . ?
C91 C92 H92B 109.5 . . ?
C91 C92 H92C 109.5 . . ?
H92A C92 H92B 109.5 . . ?
H92A C92 H92C 109.5 . . ?
H92B C92 H92C 109.5 . . ?
C91 C93 H93A 109.5 . . ?
C91 C93 H93B 109.5 . . ?
C91 C93 H93C 109.5 . . ?
H93A C93 H93B 109.5 . . ?
H93A C93 H93C 109.5 . . ?
H93B C93 H93C 109.5 . . ?
C95 C94 C78 119.7(3) . . ?
C95 C94 C99 118.7(4) . . ?
C99 C94 C78 120.4(4) . . ?
C94 C95 C100 122.4(4) . . ?
C96 C95 C94 119.1(4) . . ?
C96 C95 C100 118.2(4) . . ?
C95 C96 H96 118.6 . . ?
C95 C96 C97 122.9(5) . . ?
C97 C96 H96 118.6 . . ?
C96 C97 C103 123.8(8) . . ?
C96 C97 C109 114.1(12) . . ?
C98 C97 C96 116.9(5) . . ?
C98 C97 C103 118.6(7) . . ?
C98 C97 C109 128.3(12) . . ?
C97 C98 H98 118.5 . . ?
C97 C98 C99 122.9(4) . . ?
C99 C98 H98 118.5 . . ?
C94 C99 C106 124.4(4) . . ?
C98 C99 C94 119.4(4) . . ?
C98 C99 C106 116.2(4) . . ?
C95 C100 H100 107.8 . . ?
C95 C100 C101 109.3(4) . . ?
C101 C100 H100 107.8 . . ?
C102 C100 C95 114.3(4) . . ?
C102 C100 H100 107.8 . . ?
C102 C100 C101 109.6(4) . . ?
C100 C101 H10A 109.5 . . ?
C100 C101 H10B 109.5 . . ?
C100 C101 H10C 109.5 . . ?
H10A C101 H10B 109.5 . . ?
H10A C101 H10C 109.5 . . ?
H10B C101 H10C 109.5 . . ?
C100 C102 H10D 109.5 . . ?
C100 C102 H10E 109.5 . . ?
C100 C102 H10F 109.5 . . ?
H10D C102 H10E 109.5 . . ?
H10D C102 H10F 109.5 . . ?
H10E C102 H10F 109.5 . . ?
C97 C103 H103 108.6 . . ?
C97 C103 C104 110.3(15) . . ?
C97 C103 C111 113.5(14) . . ?
C104 C103 H103 108.6 . . ?
C104 C103 C111 107.2(14) . . ?
C111 C103 H103 108.6 . . ?
C103 C104 H10G 109.5 . . ?
C103 C104 H10H 109.5 . . ?
C103 C104 H10I 109.5 . . ?
H10G C104 H10H 109.5 . . ?
H10G C104 H10I 109.5 . . ?
H10H C104 H10I 109.5 . . ?
H10J C105 H10K 109.5 . . ?
H10J C105 H10L 109.5 . . ?
H10K C105 H10L 109.5 . . ?
C109 C105 H10J 109.5 . . ?
C109 C105 H10K 109.5 . . ?
C109 C105 H10L 109.5 . . ?
C99 C106 H106 108.2 . . ?
C99 C106 C107 111.8(4) . . ?
C99 C106 C108 112.2(4) . . ?
C107 C106 H106 108.2 . . ?
C107 C106 C108 108.1(4) . . ?
C108 C106 H106 108.2 . . ?
C106 C107 H10M 109.5 . . ?
C106 C107 H10N 109.5 . . ?
C106 C107 H10O 109.5 . . ?
H10M C107 H10N 109.5 . . ?
H10M C107 H10O 109.5 . . ?
H10N C107 H10O 109.5 . . ?
C106 C108 H10P 109.5 . . ?
C106 C108 H10Q 109.5 . . ?
C106 C108 H10R 109.5 . . ?
H10P C108 H10Q 109.5 . . ?
H10P C108 H10R 109.5 . . ?
H10Q C108 H10R 109.5 . . ?
C97 C109 H109 116.6 . . ?
C97 C109 C110 104(2) . . ?
C105 C109 C97 110(2) . . ?
C105 C109 H109 116.6 . . ?
C105 C109 C110 89(2) . . ?
C110 C109 H109 116.6 . . ?
C109 C110 H11A 109.5 . . ?
C109 C110 H11B 109.5 . . ?
C109 C110 H11C 109.5 . . ?
H11A C110 H11B 109.5 . . ?
H11A C110 H11C 109.5 . . ?
H11B C110 H11C 109.5 . . ?
C103 C111 H11D 109.5 . . ?
C103 C111 H11E 109.5 . . ?
C103 C111 H11F 109.5 . . ?
H11D C111 H11E 109.5 . . ?
H11D C111 H11F 109.5 . . ?
H11E C111 H11F 109.5 . . ?
C31 C112 H11G 109.5 . . ?
C31 C112 H11H 109.5 . . ?
C31 C112 H11I 109.5 . . ?
H11G C112 H11H 109.5 . . ?
H11G C112 H11I 109.5 . . ?
H11H C112 H11I 109.5 . . ?

loop_
_geom_bond_atom_site_label_1
_geom_bond_atom_site_label_2
_geom_bond_distance
_geom_bond_site_symmetry_2
_geom_bond_publ_flag
Nd1 S1 2.7910(10) . ?
Nd1 S2 2.7405(10) . ?
Nd1 S3 2.7799(10) . ?
Nd1 C7 2.960(4) . ?
Nd1 C8 3.013(4) . ?
Nd1 C9 3.015(4) . ?
Nd1 C10 3.018(4) . ?
Nd1 C11 2.901(4) . ?
Nd1 C12 2.885(4) . ?
S1 C1 1.768(4) . ?
S2 C37 1.770(4) . ?
S3 C73 1.782(4) . ?
C1 C2 1.400(6) . ?
C1 C6 1.417(6) . ?
C2 C3 1.379(6) . ?
C2 C7 1.490(6) . ?
C3 H3 0.9500 . ?
C3 C4 1.381(6) . ?
C4 H4 0.9500 . ?
C4 C5 1.365(7) . ?
C5 H5 0.9500 . ?
C5 C6 1.405(6) . ?
C6 C22 1.502(6) . ?
C7 C8 1.404(6) . ?
C7 C12 1.433(5) . ?
C8 C9 1.395(6) . ?
C8 C13 1.529(6) . ?
C9 H9 0.9500 . ?
C9 C10 1.389(6) . ?
C10 C11 1.401(5) . ?
C10 C16 1.528(6) . ?
C11 H11 0.9500 . ?
C11 C12 1.398(5) . ?
C12 C19 1.513(5) . ?
C13 H13 1.0000 . ?
C13 C14 1.528(7) . ?
C13 C15 1.503(7) . ?
C14 H14A 0.9800 . ?
C14 H14B 0.9800 . ?
C14 H14C 0.9800 . ?
C15 H15A 0.9800 . ?
C15 H15B 0.9800 . ?
C15 H15C 0.9800 . ?
C16 H16 1.0000 . ?
C16 C17 1.526(6) . ?
C16 C18 1.517(6) . ?
C17 H17A 0.9800 . ?
C17 H17B 0.9800 . ?
C17 H17C 0.9800 . ?
C18 H18A 0.9800 . ?
C18 H18B 0.9800 . ?
C18 H18C 0.9800 . ?
C19 H19 1.0000 . ?
C19 C20 1.533(5) . ?
C19 C21 1.524(6) . ?
C20 H20A 0.9800 . ?
C20 H20B 0.9800 . ?
C20 H20C 0.9800 . ?
C21 H21A 0.9800 . ?
C21 H21B 0.9800 . ?
C21 H21C 0.9800 . ?
C22 C23 1.392(7) . ?
C22 C27 1.418(7) . ?
C23 C24 1.406(8) . ?
C23 C28 1.566(11) . ?
C23 C28A 1.53(2) . ?
C24 H24 0.9500 . ?
C24 C25 1.384(9) . ?
C25 C26 1.368(8) . ?
C25 C31 1.538(8) . ?
C26 H26 0.9500 . ?
C26 C27 1.399(7) . ?
C27 C34 1.502(7) . ?
C28 H28 1.0000 . ?
C28 C29 1.527(13) . ?
C28 C30 1.501(11) . ?
C28A H28A 1.0000 . ?
C28A C29A 1.53(3) . ?
C28A C30A 1.36(3) . ?
C29 H29A 0.9800 . ?
C29 H29B 0.9800 . ?
C29 H29C 0.9800 . ?
C29A H29D 0.9800 . ?
C29A H29E 0.9800 . ?
C29A H29F 0.9800 . ?
C30 H30A 0.9800 . ?
C30 H30B 0.9800 . ?
C30 H30C 0.9800 . ?
C30A H30D 0.9800 . ?
C30A H30E 0.9800 . ?
C30A H30F 0.9800 . ?
C31 H31 1.0000 . ?
C31 H31A 1.0000 . ?
C31 C32 1.477(17) . ?
C31 C33 1.438(9) . ?
C31 C112 1.389(15) . ?
C32 H32A 0.9800 . ?
C32 H32B 0.9800 . ?
C32 H32C 0.9800 . ?
C33 H33A 0.9800 . ?
C33 H33B 0.9800 . ?
C33 H33C 0.9800 . ?
C34 H34 1.0000 . ?
C34 C35 1.524(7) . ?
C34 C36 1.529(7) . ?
C35 H35A 0.9800 . ?
C35 H35B 0.9800 . ?
C35 H35C 0.9800 . ?
C36 H36A 0.9800 . ?
C36 H36B 0.9800 . ?
C36 H36C 0.9800 . ?
C37 C38 1.411(6) . ?
C37 C42 1.407(5) . ?
C38 C39 1.379(5) . ?
C38 C43 1.495(5) . ?
C39 H39 0.9500 . ?
C39 C40 1.386(6) . ?
C40 H40 0.9500 . ?
C40 C41 1.380(6) . ?
C41 H41 0.9500 . ?
C41 C42 1.394(5) . ?
C42 C58 1.494(6) . ?
C43 C44 1.417(6) . ?
C43 C48 1.401(6) . ?
C44 C45 1.399(5) . ?
C44 C49 1.535(5) . ?
C45 H45 0.9500 . ?
C45 C46 1.400(6) . ?
C46 C47 1.398(6) . ?
C46 C52 1.511(6) . ?
C47 H47 0.9500 . ?
C47 C48 1.388(6) . ?
C48 C55 1.541(6) . ?
C49 H49 1.0000 . ?
C49 C50 1.539(6) . ?
C49 C51 1.524(6) . ?
C50 H50A 0.9800 . ?
C50 H50B 0.9800 . ?
C50 H50C 0.9800 . ?
C51 H51A 0.9800 . ?
C51 H51B 0.9800 . ?
C51 H51C 0.9800 . ?
C52 H52 1.0000 . ?
C52 C53 1.524(7) . ?
C52 C54 1.487(8) . ?
C53 H53A 0.9800 . ?
C53 H53B 0.9800 . ?
C53 H53C 0.9800 . ?
C54 H54A 0.9800 . ?
C54 H54B 0.9800 . ?
C54 H54C 0.9800 . ?
C55 H55 1.0000 . ?
C55 C56 1.504(8) . ?
C55 C57 1.512(7) . ?
C56 H56A 0.9800 . ?
C56 H56B 0.9800 . ?
C56 H56C 0.9800 . ?
C57 H57A 0.9800 . ?
C57 H57B 0.9800 . ?
C57 H57C 0.9800 . ?
C58 C59 1.412(6) . ?
C58 C63 1.408(6) . ?
C59 C60 1.396(6) . ?
C59 C64 1.523(6) . ?
C60 H60 0.9500 . ?
C60 C61 1.395(6) . ?
C61 C62 1.385(6) . ?
C61 C67 1.523(6) . ?
C62 H62 0.9500 . ?
C62 C63 1.391(6) . ?
C63 C70 1.511(6) . ?
C64 H64 1.0000 . ?
C64 C65 1.522(6) . ?
C64 C66 1.524(6) . ?
C65 H65A 0.9800 . ?
C65 H65B 0.9800 . ?
C65 H65C 0.9800 . ?
C66 H66A 0.9800 . ?
C66 H66B 0.9800 . ?
C66 H66C 0.9800 . ?
C67 H67 1.0000 . ?
C67 C68 1.508(7) . ?
C67 C69 1.514(7) . ?
C68 H68A 0.9800 . ?
C68 H68B 0.9800 . ?
C68 H68C 0.9800 . ?
C69 H69A 0.9800 . ?
C69 H69B 0.9800 . ?
C69 H69C 0.9800 . ?
C70 H70 1.0000 . ?
C70 C71 1.531(7) . ?
C70 C72 1.528(7) . ?
C71 H71A 0.9800 . ?
C71 H71B 0.9800 . ?
C71 H71C 0.9800 . ?
C72 H72A 0.9800 . ?
C72 H72B 0.9800 . ?
C72 H72C 0.9800 . ?
C73 C74 1.415(5) . ?
C73 C78 1.427(5) . ?
C74 C75 1.399(6) . ?
C74 C79 1.507(5) . ?
C75 H75 0.9500 . ?
C75 C76 1.386(6) . ?
C76 H76 0.9500 . ?
C76 C77 1.369(6) . ?
C77 H77 0.9500 . ?
C77 C78 1.403(6) . ?
C78 C94 1.515(6) . ?
C79 C80 1.409(5) . ?
C79 C84 1.399(6) . ?
C80 C81 1.394(6) . ?
C80 C85 1.523(6) . ?
C81 H81 0.9500 . ?
C81 C82 1.392(6) . ?
C82 C83 1.385(6) . ?
C82 C88 1.522(6) . ?
C83 H83 0.9500 . ?
C83 C84 1.392(6) . ?
C84 C91 1.522(5) . ?
C85 H85 1.0000 . ?
C85 H85A 1.0000 . ?
C85 C86 1.663(9) . ?
C85 C86A 1.289(12) . ?
C85 C87 1.415(9) . ?
C85 C87A 1.627(11) . ?
C86 H86A 0.9800 . ?
C86 H86B 0.9800 . ?
C86 H86C 0.9800 . ?
C86A H86D 0.9800 . ?
C86A H86E 0.9800 . ?
C86A H86F 0.9800 . ?
C87 H87A 0.9800 . ?
C87 H87B 0.9800 . ?
C87 H87C 0.9800 . ?
C87A H87D 0.9800 . ?
C87A H87E 0.9800 . ?
C87A H87F 0.9800 . ?
C88 H88 1.0000 . ?
C88 C89 1.524(7) . ?
C88 C90 1.517(7) . ?
C89 H89A 0.9800 . ?
C89 H89B 0.9800 . ?
C89 H89C 0.9800 . ?
C90 H90A 0.9800 . ?
C90 H90B 0.9800 . ?
C90 H90C 0.9800 . ?
C91 H91 1.0000 . ?
C91 C92 1.525(6) . ?
C91 C93 1.536(6) . ?
C92 H92A 0.9800 . ?
C92 H92B 0.9800 . ?
C92 H92C 0.9800 . ?
C93 H93A 0.9800 . ?
C93 H93B 0.9800 . ?
C93 H93C 0.9800 . ?
C94 C95 1.408(6) . ?
C94 C99 1.416(6) . ?
C95 C96 1.385(6) . ?
C95 C100 1.525(6) . ?
C96 H96 0.9500 . ?
C96 C97 1.403(7) . ?
C97 C98 1.371(7) . ?
C97 C103 1.55(2) . ?
C97 C109 1.53(3) . ?
C98 H98 0.9500 . ?
C98 C99 1.391(6) . ?
C99 C106 1.521(6) . ?
C100 H100 1.0000 . ?
C100 C101 1.534(7) . ?
C100 C102 1.510(6) . ?
C101 H10A 0.9800 . ?
C101 H10B 0.9800 . ?
C101 H10C 0.9800 . ?
C102 H10D 0.9800 . ?
C102 H10E 0.9800 . ?
C102 H10F 0.9800 . ?
C103 H103 1.0000 . ?
C103 C104 1.55(3) . ?
C103 C111 1.56(2) . ?
C104 H10G 0.9800 . ?
C104 H10H 0.9800 . ?
C104 H10I 0.9800 . ?
C105 H10J 0.9800 . ?
C105 H10K 0.9800 . ?
C105 H10L 0.9800 . ?
C105 C109 1.43(4) . ?
C106 H106 1.0000 . ?
C106 C107 1.532(6) . ?
C106 C108 1.532(6) . ?
C107 H10M 0.9800 . ?
C107 H10N 0.9800 . ?
C107 H10O 0.9800 . ?
C108 H10P 0.9800 . ?
C108 H10Q 0.9800 . ?
C108 H10R 0.9800 . ?
C109 H109 1.0000 . ?
C109 C110 1.64(4) . ?
C110 H11A 0.9800 . ?
C110 H11B 0.9800 . ?
C110 H11C 0.9800 . ?
C111 H11D 0.9800 . ?
C111 H11E 0.9800 . ?
C111 H11F 0.9800 . ?
C112 H11G 0.9800 . ?
C112 H11H 0.9800 . ?
C112 H11I 0.9800 . ?

loop_
_geom_torsion_atom_site_label_1
_geom_torsion_atom_site_label_2
_geom_torsion_atom_site_label_3
_geom_torsion_atom_site_label_4
_geom_torsion
_geom_torsion_site_symmetry_1
_geom_torsion_site_symmetry_2
_geom_torsion_site_symmetry_3
_geom_torsion_site_symmetry_4
_geom_torsion_publ_flag
Nd1 S1 C1 C2 -1.4(4) . . . . ?
Nd1 S1 C1 C6 178.2(3) . . . . ?
Nd1 S2 C37 C38 18.8(4) . . . . ?
Nd1 S2 C37 C42 -161.0(3) . . . . ?
Nd1 S3 C73 C74 81.5(3) . . . . ?
Nd1 S3 C73 C78 -103.0(3) . . . . ?
Nd1 C7 C8 C9 -64.7(3) . . . . ?
Nd1 C7 C8 C13 121.5(4) . . . . ?
Nd1 C7 C12 C11 67.6(3) . . . . ?
Nd1 C7 C12 C19 -114.9(3) . . . . ?
Nd1 C8 C9 C10 -64.1(4) . . . . ?
Nd1 C8 C13 C14 -173.9(3) . . . . ?
Nd1 C8 C13 C15 56.6(6) . . . . ?
Nd1 C9 C10 C11 -60.7(3) . . . . ?
Nd1 C9 C10 C16 123.5(3) . . . . ?
Nd1 C10 C11 C12 -66.5(3) . . . . ?
Nd1 C10 C16 C17 165.9(3) . . . . ?
Nd1 C10 C16 C18 42.4(5) . . . . ?
Nd1 C11 C12 C7 -68.8(3) . . . . ?
Nd1 C11 C12 C19 113.8(3) . . . . ?
Nd1 C12 C19 C20 172.9(3) . . . . ?
Nd1 C12 C19 C21 48.9(4) . . . . ?
S1 C1 C2 C3 -178.9(4) . . . . ?
S1 C1 C2 C7 -0.2(6) . . . . ?
S1 C1 C6 C5 179.8(4) . . . . ?
S1 C1 C6 C22 0.9(7) . . . . ?
S2 C37 C38 C39 179.0(3) . . . . ?
S2 C37 C38 C43 2.5(6) . . . . ?
S2 C37 C42 C41 -178.1(3) . . . . ?
S2 C37 C42 C58 3.0(6) . . . . ?
S3 C73 C74 C75 -174.2(3) . . . . ?
S3 C73 C74 C79 13.7(5) . . . . ?
S3 C73 C78 C77 179.2(3) . . . . ?
S3 C73 C78 C94 -6.2(5) . . . . ?
C1 C2 C3 C4 -1.0(7) . . . . ?
C1 C2 C7 Nd1 1.7(5) . . . . ?
C1 C2 C7 C8 98.1(5) . . . . ?
C1 C2 C7 C12 -84.5(5) . . . . ?
C1 C6 C22 C23 104.6(6) . . . . ?
C1 C6 C22 C27 -82.0(6) . . . . ?
C2 C1 C6 C5 -0.6(7) . . . . ?
C2 C1 C6 C22 -179.5(4) . . . . ?
C2 C3 C4 C5 -0.3(8) . . . . ?
C2 C7 C8 Nd1 -120.0(4) . . . . ?
C2 C7 C8 C9 175.4(4) . . . . ?
C2 C7 C8 C13 1.5(6) . . . . ?
C2 C7 C12 Nd1 116.9(3) . . . . ?
C2 C7 C12 C11 -175.5(3) . . . . ?
C2 C7 C12 C19 2.0(5) . . . . ?
C3 C2 C7 Nd1 -179.6(3) . . . . ?
C3 C2 C7 C8 -83.1(5) . . . . ?
C3 C2 C7 C12 94.3(5) . . . . ?
C3 C4 C5 C6 1.2(8) . . . . ?
C4 C5 C6 C1 -0.7(8) . . . . ?
C4 C5 C6 C22 178.3(5) . . . . ?
C5 C6 C22 C23 -74.4(6) . . . . ?
C5 C6 C22 C27 99.0(5) . . . . ?
C6 C1 C2 C3 1.5(7) . . . . ?
C6 C1 C2 C7 -179.8(4) . . . . ?
C6 C22 C23 C24 174.3(5) . . . . ?
C6 C22 C23 C28 -0.6(8) . . . . ?
C6 C22 C23 C28A -29.8(13) . . . . ?
C6 C22 C27 C26 -174.2(4) . . . . ?
C6 C22 C27 C34 5.9(6) . . . . ?
C7 C2 C3 C4 -179.7(4) . . . . ?
C7 C8 C9 Nd1 63.4(3) . . . . ?
C7 C8 C9 C10 -0.7(6) . . . . ?
C7 C8 C13 C14 91.0(5) . . . . ?
C7 C8 C13 C15 -38.5(7) . . . . ?
C7 C12 C19 C20 -94.6(4) . . . . ?
C7 C12 C19 C21 141.5(4) . . . . ?
C8 C7 C12 Nd1 -65.7(3) . . . . ?
C8 C7 C12 C11 2.0(5) . . . . ?
C8 C7 C12 C19 179.4(3) . . . . ?
C8 C9 C10 Nd1 64.0(4) . . . . ?
C8 C9 C10 C11 3.3(6) . . . . ?
C8 C9 C10 C16 -172.5(4) . . . . ?
C9 C8 C13 C14 -83.0(5) . . . . ?
C9 C8 C13 C15 147.5(5) . . . . ?
C9 C10 C11 Nd1 63.3(3) . . . . ?
C9 C10 C11 C12 -3.2(5) . . . . ?
C9 C10 C16 C17 70.0(5) . . . . ?
C9 C10 C16 C18 -53.4(5) . . . . ?
C10 C11 C12 Nd1 69.4(3) . . . . ?
C10 C11 C12 C7 0.7(5) . . . . ?
C10 C11 C12 C19 -176.8(3) . . . . ?
C11 C10 C16 C17 -105.6(4) . . . . ?
C11 C10 C16 C18 131.0(4) . . . . ?
C11 C12 C19 C20 82.8(4) . . . . ?
C11 C12 C19 C21 -41.1(5) . . . . ?
C12 C7 C8 Nd1 62.7(3) . . . . ?
C12 C7 C8 C9 -2.0(6) . . . . ?
C12 C7 C8 C13 -175.8(4) . . . . ?
C13 C8 C9 Nd1 -122.1(3) . . . . ?
C13 C8 C9 C10 173.8(4) . . . . ?
C16 C10 C11 Nd1 -120.9(3) . . . . ?
C16 C10 C11 C12 172.6(3) . . . . ?
C22 C23 C24 C25 -0.4(9) . . . . ?
C22 C23 C28 C29 154.4(7) . . . . ?
C22 C23 C28 C30 -83.2(8) . . . . ?
C22 C23 C28A C29A 108.5(14) . . . . ?
C22 C23 C28A C30A -124.8(18) . . . . ?
C22 C27 C34 C35 -77.9(6) . . . . ?
C22 C27 C34 C36 157.4(4) . . . . ?
C23 C22 C27 C26 -0.9(7) . . . . ?
C23 C22 C27 C34 179.2(5) . . . . ?
C23 C24 C25 C26 -0.2(9) . . . . ?
C23 C24 C25 C31 177.8(6) . . . . ?
C24 C23 C28 C29 -20.3(11) . . . . ?
C24 C23 C28 C30 102.1(8) . . . . ?
C24 C23 C28A C29A -93.9(14) . . . . ?
C24 C23 C28A C30A 33(2) . . . . ?
C24 C25 C26 C27 0.4(8) . . . . ?
C24 C25 C31 C32 122.3(10) . . . . ?
C24 C25 C31 C33 -67.9(10) . . . . ?
C24 C25 C31 C112 70.2(13) . . . . ?
C25 C26 C27 C22 0.2(7) . . . . ?
C25 C26 C27 C34 -179.9(5) . . . . ?
C26 C25 C31 C32 -59.8(11) . . . . ?
C26 C25 C31 C33 110.0(8) . . . . ?
C26 C25 C31 C112 -111.9(13) . . . . ?
C26 C27 C34 C35 102.2(6) . . . . ?
C26 C27 C34 C36 -22.5(6) . . . . ?
C27 C22 C23 C24 1.0(8) . . . . ?
C27 C22 C23 C28 -173.9(6) . . . . ?
C27 C22 C23 C28A 156.9(11) . . . . ?
C28 C23 C24 C25 174.2(7) . . . . ?
C28A C23 C24 C25 -160.2(10) . . . . ?
C31 C25 C26 C27 -177.6(5) . . . . ?
C37 C38 C39 C40 0.3(7) . . . . ?
C37 C38 C43 C44 -90.0(5) . . . . ?
C37 C38 C43 C48 97.9(5) . . . . ?
C37 C42 C58 C59 101.9(5) . . . . ?
C37 C42 C58 C63 -81.6(5) . . . . ?
C38 C37 C42 C41 2.1(6) . . . . ?
C38 C37 C42 C58 -176.8(4) . . . . ?
C38 C39 C40 C41 -0.3(7) . . . . ?
C38 C43 C44 C45 -176.5(4) . . . . ?
C38 C43 C44 C49 -10.1(6) . . . . ?
C38 C43 C48 C47 174.1(4) . . . . ?
C38 C43 C48 C55 -7.1(6) . . . . ?
C39 C38 C43 C44 93.5(5) . . . . ?
C39 C38 C43 C48 -78.6(5) . . . . ?
C39 C40 C41 C42 1.3(7) . . . . ?
C40 C41 C42 C37 -2.2(7) . . . . ?
C40 C41 C42 C58 176.8(4) . . . . ?
C41 C42 C58 C59 -77.0(5) . . . . ?
C41 C42 C58 C63 99.5(5) . . . . ?
C42 C37 C38 C39 -1.2(6) . . . . ?
C42 C37 C38 C43 -177.7(4) . . . . ?
C42 C58 C59 C60 178.9(4) . . . . ?
C42 C58 C59 C64 0.5(6) . . . . ?
C42 C58 C63 C62 -179.0(4) . . . . ?
C42 C58 C63 C70 -0.1(6) . . . . ?
C43 C38 C39 C40 176.9(4) . . . . ?
C43 C44 C45 C46 6.2(6) . . . . ?
C43 C44 C49 C50 42.3(5) . . . . ?
C43 C44 C49 C51 -82.4(5) . . . . ?
C43 C48 C55 C56 -94.6(5) . . . . ?
C43 C48 C55 C57 137.4(5) . . . . ?
C44 C43 C48 C47 1.9(6) . . . . ?
C44 C43 C48 C55 -179.3(4) . . . . ?
C44 C45 C46 C47 -4.8(6) . . . . ?
C44 C45 C46 C52 170.4(4) . . . . ?
C45 C44 C49 C50 -150.9(4) . . . . ?
C45 C44 C49 C51 84.4(4) . . . . ?
C45 C46 C47 C48 1.9(6) . . . . ?
C45 C46 C52 C53 162.0(4) . . . . ?
C45 C46 C52 C54 -73.5(6) . . . . ?
C46 C47 C48 C43 -0.5(7) . . . . ?
C46 C47 C48 C55 -179.3(4) . . . . ?
C47 C46 C52 C53 -23.0(7) . . . . ?
C47 C46 C52 C54 101.6(6) . . . . ?
C47 C48 C55 C56 84.2(6) . . . . ?
C47 C48 C55 C57 -43.8(7) . . . . ?
C48 C43 C44 C45 -4.6(6) . . . . ?
C48 C43 C44 C49 161.9(4) . . . . ?
C49 C44 C45 C46 -161.5(4) . . . . ?
C52 C46 C47 C48 -173.3(4) . . . . ?
C58 C59 C60 C61 -0.7(6) . . . . ?
C58 C59 C64 C65 -136.3(4) . . . . ?
C58 C59 C64 C66 100.3(5) . . . . ?
C58 C63 C70 C71 -94.5(5) . . . . ?
C58 C63 C70 C72 140.8(4) . . . . ?
C59 C58 C63 C62 -2.6(6) . . . . ?
C59 C58 C63 C70 176.4(4) . . . . ?
C59 C60 C61 C62 -0.9(6) . . . . ?
C59 C60 C61 C67 174.9(4) . . . . ?
C60 C59 C64 C65 45.2(5) . . . . ?
C60 C59 C64 C66 -78.2(5) . . . . ?
C60 C61 C62 C63 0.7(7) . . . . ?
C60 C61 C67 C68 -84.6(6) . . . . ?
C60 C61 C67 C69 40.0(7) . . . . ?
C61 C62 C63 C58 1.0(7) . . . . ?
C61 C62 C63 C70 -178.0(4) . . . . ?
C62 C61 C67 C68 91.1(6) . . . . ?
C62 C61 C67 C69 -144.3(5) . . . . ?
C62 C63 C70 C71 84.4(5) . . . . ?
C62 C63 C70 C72 -40.3(6) . . . . ?
C63 C58 C59 C60 2.4(6) . . . . ?
C63 C58 C59 C64 -176.0(4) . . . . ?
C64 C59 C60 C61 177.8(4) . . . . ?
C67 C61 C62 C63 -175.1(4) . . . . ?
C73 C74 C75 C76 -7.4(6) . . . . ?
C73 C74 C79 C80 70.6(5) . . . . ?
C73 C74 C79 C84 -121.1(4) . . . . ?
C73 C78 C94 C95 -67.0(6) . . . . ?
C73 C78 C94 C99 125.3(4) . . . . ?
C74 C73 C78 C77 -5.3(5) . . . . ?
C74 C73 C78 C94 169.4(4) . . . . ?
C74 C75 C76 C77 -0.5(6) . . . . ?
C74 C79 C80 C81 172.8(4) . . . . ?
C74 C79 C80 C85 -1.1(6) . . . . ?
C74 C79 C84 C83 -172.6(4) . . . . ?
C74 C79 C84 C91 2.4(6) . . . . ?
C75 C74 C79 C80 -101.7(4) . . . . ?
C75 C74 C79 C84 66.6(5) . . . . ?
C75 C76 C77 C78 5.6(6) . . . . ?
C76 C77 C78 C73 -2.7(6) . . . . ?
C76 C77 C78 C94 -178.1(4) . . . . ?
C77 C78 C94 C95 107.8(4) . . . . ?
C77 C78 C94 C99 -59.8(5) . . . . ?
C78 C73 C74 C75 10.1(5) . . . . ?
C78 C73 C74 C79 -162.0(4) . . . . ?
C78 C94 C95 C96 -169.2(4) . . . . ?
C78 C94 C95 C100 4.0(6) . . . . ?
C78 C94 C99 C98 168.3(4) . . . . ?
C78 C94 C99 C106 -9.9(6) . . . . ?
C79 C74 C75 C76 165.5(4) . . . . ?
C79 C80 C81 C82 -1.9(7) . . . . ?
C79 C80 C85 C86 107.3(5) . . . . ?
C79 C80 C85 C86A 72.0(8) . . . . ?
C79 C80 C85 C87 -129.1(6) . . . . ?
C79 C80 C85 C87A -156.5(6) . . . . ?
C79 C84 C91 C92 -114.0(5) . . . . ?
C79 C84 C91 C93 122.3(4) . . . . ?
C80 C79 C84 C83 -4.4(6) . . . . ?
C80 C79 C84 C91 170.6(4) . . . . ?
C80 C81 C82 C83 -0.4(7) . . . . ?
C80 C81 C82 C88 -175.7(4) . . . . ?
C81 C80 C85 C86 -66.7(6) . . . . ?
C81 C80 C85 C86A -102.0(8) . . . . ?
C81 C80 C85 C87 56.9(7) . . . . ?
C81 C80 C85 C87A 29.5(7) . . . . ?
C81 C82 C83 C84 0.3(6) . . . . ?
C81 C82 C88 C89 76.6(6) . . . . ?
C81 C82 C88 C90 -48.2(6) . . . . ?
C82 C83 C84 C79 2.1(6) . . . . ?
C82 C83 C84 C91 -173.2(4) . . . . ?
C83 C82 C88 C89 -98.6(5) . . . . ?
C83 C82 C88 C90 136.7(5) . . . . ?
C83 C84 C91 C92 61.1(5) . . . . ?
C83 C84 C91 C93 -62.6(5) . . . . ?
C84 C79 C80 C81 4.3(6) . . . . ?
C84 C79 C80 C85 -169.7(4) . . . . ?
C85 C80 C81 C82 172.3(4) . . . . ?
C88 C82 C83 C84 175.6(4) . . . . ?
C94 C95 C96 C97 2.2(8) . . . . ?
C94 C95 C100 C101 -95.2(5) . . . . ?
C94 C95 C100 C102 141.5(5) . . . . ?
C94 C99 C106 C107 107.0(5) . . . . ?
C94 C99 C106 C108 -131.2(4) . . . . ?
C95 C94 C99 C98 0.5(6) . . . . ?
C95 C94 C99 C106 -177.7(4) . . . . ?
C95 C96 C97 C98 -2.1(9) . . . . ?
C95 C96 C97 C103 168.4(10) . . . . ?
C95 C96 C97 C109 -173.3(15) . . . . ?
C96 C95 C100 C101 78.0(6) . . . . ?
C96 C95 C100 C102 -45.2(6) . . . . ?
C96 C97 C98 C99 1.2(9) . . . . ?
C96 C97 C103 C104 -73.8(12) . . . . ?
C96 C97 C103 C111 166.0(12) . . . . ?
C96 C97 C109 C105 -170(3) . . . . ?
C96 C97 C109 C110 -75.5(16) . . . . ?
C97 C98 C99 C94 -0.5(8) . . . . ?
C97 C98 C99 C106 177.8(5) . . . . ?
C98 C97 C103 C104 96.6(13) . . . . ?
C98 C97 C103 C111 -23.6(19) . . . . ?
C98 C97 C109 C105 20(4) . . . . ?
C98 C97 C109 C110 114.5(17) . . . . ?
C98 C99 C106 C107 -71.2(6) . . . . ?
C98 C99 C106 C108 50.6(5) . . . . ?
C99 C94 C95 C96 -1.3(7) . . . . ?
C99 C94 C95 C100 171.9(4) . . . . ?
C100 C95 C96 C97 -171.3(5) . . . . ?
C103 C97 C98 C99 -169.8(10) . . . . ?
C109 C97 C98 C99 170.9(16) . . . . ?

loop_
_smtbx_masks_void_nr
_smtbx_masks_void_average_x
_smtbx_masks_void_average_y
_smtbx_masks_void_average_z
_smtbx_masks_void_volume
_smtbx_masks_void_count_electrons
_smtbx_masks_void_content
1 -0.766 0.000 0.500 1349.3 177.2 ?
2 0.408 0.426 0.968 20.6 0.0 ?
3 0.592 0.574 0.032 20.6 0.0 ?
